data_7712710
loop_
_publ_author_name
'Xu, Fang-Xue'
'Li, Ying-Lian'
'Wei, Xiao-Qin'
'Shao, Dong'
'Shi, Le'
'Wei, Haiyan'
'Wang, Xin-Yi'

_publ_section_title
;
 Three New MnII-[MoIII(CN)7]4-- Molecular Magnets Constructed from Chiral
 Bidentate Chelating Ligands
;
_journal_name_full 'Dalton Transactions'
_journal_paper_doi 10.1039/D3DT00610G
_journal_year 2023
_chemical_absolute_configuration ad
_chemical_formula_moiety 'C70 H66 Mn4 Mo2 N22 O, 4(H2 O), 4(C2 H3 N)'
_chemical_formula_sum 'C78 H86 Mn4 Mo2 N26 O5'
_chemical_formula_weight 1879.36
_space_group_crystal_system monoclinic
_space_group_IT_number 4
_space_group_name_Hall 'P 2yb'
_space_group_name_H-M_alt 'P 1 21 1'
_atom_sites_solution_hydrogens mixed
_atom_sites_solution_primary dual
_audit_creation_date 2023-03-18
_audit_creation_method
;
Olex2 1.5
(compiled 2022.04.07 svn.rca3783a0 for OlexSys, GUI svn.r6498)
;
_audit_update_record
;
2023-03-24 deposited with the CCDC.	2023-03-29 downloaded from the CCDC.
;
_cell_angle_alpha 90
_cell_angle_beta 106.344(2)
_cell_angle_gamma 90
_cell_formula_units_Z 2
_cell_length_a 13.2700(7)
_cell_length_b 16.3706(8)
_cell_length_c 21.4855(11)
_cell_measurement_reflns_used 9395
_cell_measurement_temperature 193.00
_cell_measurement_theta_max 59.51
_cell_measurement_theta_min 3.00
_cell_volume 4478.8(4)
_computing_cell_refinement 'SAINT V8.40B (Bruker, 2019)'
_computing_data_collection 'APEX4 V2022.10-1 (Bruker, 2022)'
_computing_data_reduction 'SAINT V8.40B (Bruker, 2019)'
_computing_molecular_graphics 'Olex2 1.5 (Dolomanov et al., 2009)'
_computing_publication_material 'Olex2 1.5 (Dolomanov et al., 2009)'
_computing_structure_refinement 'SHELXL 2019/3 (Sheldrick, 2015)'
_computing_structure_solution 'SHELXT  (Sheldrick, 2015)'
_diffrn_ambient_temperature 193.00
_diffrn_detector CPAD
_diffrn_detector_area_resol_mean 7.41
_diffrn_detector_type 'Bruker PHOTON II'
_diffrn_measured_fraction_theta_full 1.000
_diffrn_measured_fraction_theta_max 0.996
_diffrn_measurement_device 'four-circle diffractometer'
_diffrn_measurement_device_type 'Bruker D8 VENTURE Metaljet PHOTON II'
_diffrn_measurement_method '\w and \f shutterless scans'
_diffrn_measurement_specimen_support 'nylon loop'
_diffrn_radiation_monochromator 'Helios Multi-layer Optic'
_diffrn_radiation_probe x-ray
_diffrn_radiation_type GaK\a
_diffrn_radiation_wavelength 1.34139
_diffrn_reflns_av_R_equivalents 0.0736
_diffrn_reflns_av_unetI/netI 0.0431
_diffrn_reflns_Laue_measured_fraction_full 1.000
_diffrn_reflns_Laue_measured_fraction_max 0.996
_diffrn_reflns_limit_h_max 17
_diffrn_reflns_limit_h_min -17
_diffrn_reflns_limit_k_max 21
_diffrn_reflns_limit_k_min -21
_diffrn_reflns_limit_l_max 27
_diffrn_reflns_limit_l_min -27
_diffrn_reflns_number 170226
_diffrn_reflns_point_group_measured_fraction_full 0.998
_diffrn_reflns_point_group_measured_fraction_max 0.988
_diffrn_reflns_theta_full 53.594
_diffrn_reflns_theta_max 60.360
_diffrn_reflns_theta_min 1.864
_diffrn_source MetalJet
_diffrn_source_current 2.86
_diffrn_source_power 0.19931339999999997
_diffrn_source_type 'Liquid Metal source'
_diffrn_source_voltage 69.69
_diffrn_standards_number 0
_exptl_absorpt_coefficient_mu 4.897
_exptl_absorpt_correction_T_max 0.1547
_exptl_absorpt_correction_T_min 0.0504
_exptl_absorpt_correction_type multi-scan
_exptl_absorpt_process_details
;
SADABS-2016/2 (Bruker,2016/2) was used for absorption correction.
wR2(int) was 0.1561 before and 0.1011 after correction.
The Ratio of minimum to maximum transmission is 0.3258.
The \l/2 correction factor is Not present.
;
_exptl_crystal_density_diffrn 1.394
_exptl_crystal_description block
_exptl_crystal_F_000 1920
_exptl_crystal_size_max 0.13
_exptl_crystal_size_mid 0.12
_exptl_crystal_size_min 0.1
_refine_diff_density_max 2.098
_refine_diff_density_min -0.934
_refine_diff_density_rms 0.096
_refine_ls_abs_structure_details
;
 Refined as an inversion twin.
;
_refine_ls_abs_structure_Flack 0.107(12)
_refine_ls_extinction_method none
_refine_ls_goodness_of_fit_ref 1.075
_refine_ls_hydrogen_treatment constr
_refine_ls_matrix_type full
_refine_ls_number_parameters 1149
_refine_ls_number_reflns 20184
_refine_ls_number_restraints 764
_refine_ls_restrained_S_all 1.064
_refine_ls_R_factor_all 0.0734
_refine_ls_R_factor_gt 0.0558
_refine_ls_shift/su_max 0.001
_refine_ls_shift/su_mean 0.000
_refine_ls_structure_factor_coef Fsqd
_refine_ls_weighting_details 'w=1/[\s^2^(Fo^2^)+(0.1176P)^2^+0.1647P] where P=(Fo^2^+2Fc^2^)/3'
_refine_ls_weighting_scheme calc
_refine_ls_wR_factor_gt 0.1619
_refine_ls_wR_factor_ref 0.1766
_reflns_Friedel_coverage 0.917
_reflns_Friedel_fraction_full 0.996
_reflns_Friedel_fraction_max 0.981
_reflns_number_gt 15682
_reflns_number_total 20184
_reflns_threshold_expression 'I > 2\s(I)'
_cod_data_source_file d3dt00610g2.cif
_cod_data_source_block 1ss_0m
_cod_depositor_comments
;
The following automatic conversions were performed:

data item '_diffrn_radiation_probe' value 'X-ray' was changed to
'x-ray' in accordance with the
/home/data/users/saulius/crontab/automatic-downloads/rss-feeds/RSC/lib/dictionaries/cif_core.dic
dictionary named 'cif_core.dic' version 2.4.2 last updated on
2011-04-26.

Automatic conversion script
Id: cif_fix_values 7556 2019-12-06 15:28:31Z antanas 
;
_cod_database_code 7712710
_shelx_shelxl_version_number 2019/3
_shelx_space_group_comment
;
The symmetry employed for this shelxl refinement is uniquely defined
by the following loop, which should always be used as a source of
symmetry information in preference to the above space-group names.
They are only intended as comments.
;
_shelx_estimated_absorpt_t_max 0.640
_shelx_estimated_absorpt_t_min 0.569
_olex2_refinement_description
;
1. Twinned data refinement
 Scales: 0.893(12)
 0.107(12)
2. Fixed Uiso
 At 1.2 times of:
  All C(H) groups, All C(H,H) groups, All N(H,H) groups
 At 1.5 times of:
  All C(H,H,H) groups, All C(H,H,H,H,H,H) groups, All O(H,H) groups
3. Restrained distances
 C74-C73 \\sim C74-C73A
 with sigma of 0.02
 C78A-N26A \\sim C78-N26
 with sigma of 0.02
 C78A-C77A \\sim C78-C77
 with sigma of 0.02
 N24-C73 \\sim N24A-C73A
 with sigma of 0.02
 C17-C15 \\sim C17A-C15
 with sigma of 0.02
 C37-C30 \\sim C37A-C30
 with sigma of 0.02
 N26A-C77A \\sim N26-C77
 with sigma of 0.02
4. Uiso/Uaniso restraints and constraints
N26A \\sim C77A \\sim C78A \\sim N26 \\sim C77 \\sim C78: within 2A with sigma
of 0.01 and sigma for terminal atoms of 0.02 within 2A
N24 \\sim C73 \\sim C73A \\sim N24A: within 2A with sigma of 0.01 and sigma for
terminal atoms of 0.02 within 2A
C20A \\sim C18 \\sim C22 \\sim C22A \\sim C20 \\sim C17A \\sim C17 \\sim C19A
\\sim C19 \\sim C21A \\sim C21 \\sim C18A: within 2A with sigma of 0.01 and
sigma for terminal atoms of 0.02 within 2A
C37 \\sim C38 \\sim C39 \\sim C40 \\sim C41 \\sim C42 \\sim C39A \\sim C41A
\\sim C42A \\sim C40A \\sim C37A \\sim C38A: within 2A with sigma of 0.01 and
sigma for terminal atoms of 0.02 within 2A
Uanis(O2) \\sim Ueq: with sigma of 0.003 and sigma for terminal atoms of 0.006
Uanis(O5) \\sim Ueq: with sigma of 0.003 and sigma for terminal atoms of 0.006
Uanis(C78A) \\sim Ueq, Uanis(N26A) \\sim Ueq, Uanis(C77A) \\sim Ueq, Uanis(C77)
\\sim Ueq, Uanis(N26) \\sim Ueq, Uanis(C78) \\sim Ueq: with sigma of 0.01 and
sigma for terminal atoms of 0.02
Uanis(C73) \\sim Ueq, Uanis(C73A) \\sim Ueq, Uanis(N24A) \\sim Ueq, Uanis(N24)
\\sim Ueq: with sigma of 0.01 and sigma for terminal atoms of 0.02
Uanis(O3) \\sim Ueq: with sigma of 0.01 and sigma for terminal atoms of 0.02
5. Rigid body (RIGU) restrains
 N26, C77, C78
 with sigma for 1-2 distances of 0.01 and sigma for 1-3 distances of 0.02
 C73, N24, C74
 with sigma for 1-2 distances of 0.01 and sigma for 1-3 distances of 0.02
 N24A, C73A, C74
 with sigma for 1-2 distances of 0.01 and sigma for 1-3 distances of 0.02
 C22, C20, C19, C17, C21, C18, C15
 with sigma for 1-2 distances of 0.01 and sigma for 1-3 distances of 0.02
 C21A, C17A, C18A, C20A, C22A, C19A, C15
 with sigma for 1-2 distances of 0.01 and sigma for 1-3 distances of 0.02
 C40A, C42A, C37A, C39A, C41A, C38A, C30
 with sigma for 1-2 distances of 0.01 and sigma for 1-3 distances of 0.02
 C42, C40, C39, C37, C41, C38, C30
 with sigma for 1-2 distances of 0.01 and sigma for 1-3 distances of 0.02
 N26A, C77A, C78A
 with sigma for 1-2 distances of 0.01 and sigma for 1-3 distances of 0.02
6. Others
 Sof(H74D)=Sof(H74E)=Sof(H74F)=Sof(N24A)=Sof(C73A)=1-FVAR(1)
 Sof(N24)=Sof(C73)=Sof(H74A)=Sof(H74B)=Sof(H74C)=FVAR(1)
 Sof(H15C)=Sof(C17A)=Sof(C22A)=Sof(H22C)=Sof(C21A)=Sof(H21C)=Sof(C20A)=
 Sof(H20C)=Sof(C19A)=Sof(H19C)=Sof(C18A)=Sof(H18C)=1-FVAR(2)
 Sof(H15)=Sof(C17)=Sof(C18)=Sof(H18)=Sof(C19)=Sof(H19)=Sof(C20)=Sof(H20)=
 Sof(C21)=Sof(H21)=Sof(C22)=Sof(H22)=FVAR(2)
 Sof(H30A)=Sof(C37A)=Sof(C42A)=Sof(H42A)=Sof(C41A)=Sof(H41A)=Sof(C40A)=
 Sof(H40A)=Sof(C39A)=Sof(H39A)=Sof(C38A)=Sof(H38A)=1-FVAR(3)
 Sof(H30)=Sof(C37)=Sof(C38)=Sof(H38)=Sof(C39)=Sof(H39)=Sof(C40)=Sof(H40)=
 Sof(C41)=Sof(H41)=Sof(C42)=Sof(H42)=FVAR(3)
 Sof(N26A)=Sof(C77A)=Sof(C78A)=Sof(H78D)=Sof(H78E)=Sof(H78F)=1-FVAR(4)
 Sof(N26)=Sof(C77)=Sof(C78)=Sof(H78A)=Sof(H78B)=Sof(H78C)=FVAR(4)
7.a Riding coordinates:
 O1(H1A,H1B), O2(H2A,H2B), O3(H3A,H3B), O5(H5A,H5B), O6(H6A,H6B), C74(H74A,
 H74B,H74C), C74(H74D,H74E,H74F), C78(H78A,H78B,H78C)
7.b Ternary CH refined with riding coordinates:
 C15(H15), C15(H15C), C16(H16), C29(H29), C30(H30), C30(H30A), C43(H43),
 C44(H44), C57(H57), C58(H58)
7.c Secondary CH2 refined with riding coordinates:
 N15(H15A,H15B), N16(H16A,H16B), N17(H17A,H17B), N18(H18A,H18B), N19(H19A,
 H19B), N20(H20A,H20B), N21(H21A,H21B), N22(H22A,H22B)
7.d Aromatic/amide H refined with riding coordinates:
 C18(H18), C19(H19), C20(H20), C21(H21), C22(H22), C24(H24), C25(H25),
 C26(H26), C27(H27), C28(H28), C32(H32), C33(H33), C34(H34), C35(H35), C36(H36),
  C38(H38), C39(H39), C40(H40), C41(H41), C42(H42), C46(H46), C47(H47),
 C48(H48), C49(H49), C50(H50), C52(H52), C53(H53), C54(H54), C55(H55), C56(H56),
  C60(H60), C61(H61), C62(H62), C63(H63), C64(H64), C66(H66), C67(H67),
 C68(H68), C69(H69), C70(H70), C22A(H22C), C21A(H21C), C20A(H20C), C19A(H19C),
 C18A(H18C), C42A(H42A), C41A(H41A), C40A(H40A), C39A(H39A), C38A(H38A)
7.e Fitted hexagon refined as free rotating group:
 C17(C18,C19,C20,C21,C22), C37(C38,C39,C40,C41,C42), C17A(C22A,C21A,C20A,C19A,
 C18A), C37A(C42A,C41A,C40A,C39A,C38A)
7.f Idealised Me refined as rotating group:
 C72(H72A,H72B,H72C), C76(H76A,H76B,H76C), C78A(H78D,H78E,H78F)
;
_olex2_submission_special_instructions 'No special instructions were received'
_site XU

loop_
_space_group_symop_operation_xyz
'x, y, z'
'-x, y+1/2, -z'

loop_
_atom_site_label
_atom_site_type_symbol
_atom_site_fract_x
_atom_site_fract_y
_atom_site_fract_z
_atom_site_U_iso_or_equiv
_atom_site_adp_type
_atom_site_occupancy
_atom_site_site_symmetry_order
_atom_site_calc_flag
_atom_site_refinement_flags_posn
_atom_site_refinement_flags_adp
_atom_site_refinement_flags_occupancy
_atom_site_disorder_assembly
_atom_site_disorder_group
Mo1 Mo 0.48565(5) 0.28774(3) 0.47100(3) 0.03976(17) Uani 1 1 d . . . . .
Mo2 Mo 1.01015(5) 0.53845(3) 0.52562(3) 0.04340(19) Uani 1 1 d . . . . .
Mn1 Mn 0.60903(11) 0.56072(8) 0.37747(7) 0.0467(3) Uani 1 1 d . . . . .
Mn3 Mn 0.88667(11) 0.26852(9) 0.61792(6) 0.0475(4) Uani 1 1 d . . . . .
Mn4 Mn 0.07001(10) 0.30924(8) 0.35839(6) 0.0443(4) Uani 1 1 d . . . . .
Mn2 Mn 0.57154(10) 0.01549(8) 0.35912(6) 0.0440(3) Uani 1 1 d . . . . .
O1 O 0.6126(9) 0.1302(6) 0.2978(4) 0.110(3) Uani 1 1 d . . . . .
H1A H 0.579269 0.175490 0.299928 0.166 Uiso 1 1 d R U . . .
H1B H 0.676809 0.145520 0.301368 0.166 Uiso 1 1 d R U . . .
N1 N 0.5487(8) 0.4731(6) 0.4323(4) 0.062(2) Uani 1 1 d . . . . .
N12 N 0.7312(6) 0.2728(6) 0.5623(4) 0.053(2) Uani 1 1 d . . . . .
N13 N 0.2318(6) 0.2959(6) 0.3949(4) 0.0562(19) Uani 1 1 d . . . . .
N2 N 0.5299(7) 0.1029(5) 0.4245(4) 0.055(2) Uani 1 1 d . . . . .
N5 N 0.5003(9) 0.2937(8) 0.3210(4) 0.087(3) Uani 1 1 d . . . . .
N6 N 0.4589(7) 0.4094(6) 0.5887(4) 0.053(2) Uani 1 1 d . . . . .
N7 N 0.4396(7) 0.1674(5) 0.5826(4) 0.055(2) Uani 1 1 d . . . . .
N11 N 0.7681(6) 0.5497(6) 0.4327(4) 0.058(2) Uani 1 1 d . . . . .
N3 N 0.9409(7) 0.3573(6) 0.5598(4) 0.056(2) Uani 1 1 d . . . . .
N10 N 0.9971(10) 0.5355(8) 0.6785(4) 0.095(3) Uani 1 1 d . . . . .
N4 N 0.9808(7) 0.7238(6) 0.5774(4) 0.060(2) Uani 1 1 d . . . . .
N8 N 1.0563(7) 0.6615(6) 0.4147(4) 0.056(2) Uani 1 1 d . . . . .
N9 N 1.0432(7) 0.4139(5) 0.4110(4) 0.049(2) Uani 1 1 d . . . . .
N14 N 1.2616(6) 0.5183(6) 0.5992(4) 0.060(2) Uani 1 1 d . . . . .
N15 N 0.5176(8) 0.4874(6) 0.2924(4) 0.078(3) Uani 1 1 d . . . . .
H15A H 0.521437 0.433676 0.303707 0.094 Uiso 1 1 calc R U . . .
H15B H 0.448900 0.502593 0.282378 0.094 Uiso 1 1 calc R U . . .
N16 N 0.6562(6) 0.6125(5) 0.2902(4) 0.056(2) Uani 1 1 d . . . . .
H16A H 0.658702 0.667996 0.292754 0.067 Uiso 1 1 calc R U . . .
H16B H 0.721395 0.594166 0.291277 0.067 Uiso 1 1 calc R U . . .
N17 N 0.8548(6) 0.2189(6) 0.7086(3) 0.057(2) Uani 1 1 d . . . . .
H17A H 0.785099 0.223802 0.705102 0.069 Uiso 1 1 calc R U . . .
H17B H 0.871500 0.164911 0.712560 0.069 Uiso 1 1 calc R U . . .
N18 N 1.0117(7) 0.3224(5) 0.6976(3) 0.060(2) Uani 1 1 d . . . . .
H18A H 1.073298 0.320289 0.686866 0.072 Uiso 1 1 calc R U . . .
H18B H 0.996367 0.375967 0.701742 0.072 Uiso 1 1 calc R U . . .
N19 N 0.0605(6) 0.3724(5) 0.2624(3) 0.0520(19) Uani 1 1 d . . . . .
H19A H 0.056635 0.427353 0.267473 0.062 Uiso 1 1 calc R U . . .
H19B H 0.119782 0.361461 0.250603 0.062 Uiso 1 1 calc R U . . .
N20 N -0.0359(6) 0.2299(5) 0.2821(3) 0.0609(19) Uani 1 1 d . . . . .
H20A H -0.012855 0.177429 0.288743 0.073 Uiso 1 1 calc R U . . .
H20B H -0.101616 0.231590 0.287290 0.073 Uiso 1 1 calc R U . . .
N21 N 0.4192(7) 0.0569(6) 0.2900(3) 0.072(2) Uani 1 1 d . . . . .
H21A H 0.367336 0.050850 0.309684 0.087 Uiso 1 1 calc R U . . .
H21B H 0.424417 0.111070 0.281974 0.087 Uiso 1 1 calc R U . . .
N22 N 0.5604(6) -0.0513(6) 0.2630(3) 0.057(2) Uani 1 1 d . . . . .
H22A H 0.625304 -0.054115 0.256760 0.068 Uiso 1 1 calc R U . . .
H22B H 0.537293 -0.103280 0.265390 0.068 Uiso 1 1 calc R U . . .
C1 C 0.5245(9) 0.4098(8) 0.4479(5) 0.054(3) Uani 1 1 d . . . . .
C12 C 0.6461(7) 0.2780(7) 0.5277(4) 0.046(2) Uani 1 1 d . . . . .
C13 C 0.3204(7) 0.2941(8) 0.4220(4) 0.052(2) Uani 1 1 d . . . . .
C2 C 0.5107(8) 0.1642(7) 0.4412(4) 0.047(2) Uani 1 1 d . . . . .
C5 C 0.5002(8) 0.2897(8) 0.3742(4) 0.061(2) Uani 1 1 d . . . . .
C6 C 0.4643(8) 0.3698(6) 0.5470(5) 0.045(2) Uani 1 1 d . . . . .
C7 C 0.4528(8) 0.2085(6) 0.5438(5) 0.047(2) Uani 1 1 d . . . . .
C11 C 0.8502(6) 0.5466(6) 0.4674(4) 0.045(2) Uani 1 1 d . . . . .
C3 C 0.9684(8) 0.4190(6) 0.5492(5) 0.047(2) Uani 1 1 d . . . . .
C10 C 1.0018(9) 0.5344(8) 0.6247(5) 0.065(3) Uani 1 1 d . . . . .
C4 C 0.9920(8) 0.6610(7) 0.5584(5) 0.050(2) Uani 1 1 d . . . . .
C8 C 1.0433(8) 0.6184(6) 0.4548(5) 0.045(2) Uani 1 1 d . . . . .
C9 C 1.0325(8) 0.4602(7) 0.4503(5) 0.049(2) Uani 1 1 d . . . . .
C14 C 1.1750(6) 0.5270(7) 0.5724(4) 0.047(2) Uani 1 1 d . . . . .
C15 C 0.5561(8) 0.4976(6) 0.2334(4) 0.064(2) Uani 1 1 d D . . . .
H15 H 0.623070 0.466230 0.240637 0.076 Uiso 0.55(4) 1 calc R U P A 1
H15C H 0.624384 0.467674 0.242370 0.076 Uiso 0.45(4) 1 calc R U P A 2
C16 C 0.5809(7) 0.5878(6) 0.2287(4) 0.051(2) Uani 1 1 d . . . . .
H16 H 0.514432 0.618713 0.224901 0.061 Uiso 1 1 calc R U . . .
C17 C 0.4778(15) 0.4623(13) 0.1755(7) 0.069(3) Uani 0.55(4) 1 d DG U P A 1
C18 C 0.5062(14) 0.4004(15) 0.1395(10) 0.076(4) Uani 0.55(4) 1 d G U P A 1
H18 H 0.575979 0.379862 0.151703 0.092 Uiso 0.55(4) 1 calc R U P A 1
C19 C 0.4326(17) 0.3686(16) 0.0855(9) 0.078(4) Uani 0.55(4) 1 d G U P A 1
H19 H 0.451985 0.326299 0.060902 0.094 Uiso 0.55(4) 1 calc R U P A 1
C20 C 0.3305(17) 0.3987(13) 0.0676(7) 0.078(4) Uani 0.55(4) 1 d G U P A 1
H20 H 0.280140 0.376935 0.030733 0.094 Uiso 0.55(4) 1 calc R U P A 1
C21 C 0.3021(15) 0.4606(11) 0.1036(12) 0.079(4) Uani 0.55(4) 1 d G U P A 1
H21 H 0.232287 0.481134 0.091364 0.095 Uiso 0.55(4) 1 calc R U P A 1
C22 C 0.3757(17) 0.4924(11) 0.1575(11) 0.076(4) Uani 0.55(4) 1 d G U P A 1
H22 H 0.356279 0.534698 0.182165 0.091 Uiso 0.55(4) 1 calc R U P A 1
C23 C 0.6157(7) 0.6077(6) 0.1689(4) 0.051(2) Uani 1 1 d . . . . .
C24 C 0.7077(8) 0.5749(7) 0.1610(5) 0.068(2) Uani 1 1 d . . . . .
H24 H 0.750746 0.541232 0.193866 0.082 Uiso 1 1 calc R U . . .
C25 C 0.7373(9) 0.5918(8) 0.1040(5) 0.077(3) Uani 1 1 d . . . . .
H25 H 0.798952 0.567849 0.097776 0.093 Uiso 1 1 calc R U . . .
C26 C 0.6760(10) 0.6435(8) 0.0569(5) 0.080(3) Uani 1 1 d . . . . .
H26 H 0.697368 0.657635 0.019666 0.096 Uiso 1 1 calc R U . . .
C27 C 0.5864(10) 0.6730(10) 0.0650(5) 0.089(4) Uani 1 1 d . . . . .
H27 H 0.542427 0.705345 0.031463 0.107 Uiso 1 1 calc R U . . .
C28 C 0.5547(8) 0.6578(7) 0.1221(5) 0.073(3) Uani 1 1 d . . . . .
H28 H 0.492559 0.681819 0.127533 0.087 Uiso 1 1 calc R U . . .
C29 C 0.9171(8) 0.2635(6) 0.7684(4) 0.055(2) Uani 1 1 d . . . . .
H29 H 0.881672 0.316790 0.770774 0.066 Uiso 1 1 calc R U . . .
C30 C 1.0261(6) 0.2811(5) 0.7611(4) 0.0517(18) Uani 1 1 d D . . . .
H30 H 1.064125 0.228373 0.761175 0.062 Uiso 0.48(5) 1 calc R U P B 1
H30A H 1.059551 0.227065 0.758163 0.062 Uiso 0.52(5) 1 calc R U P B 2
C31 C 0.9219(7) 0.2153(6) 0.8297(4) 0.058(2) Uani 1 1 d . . . . .
C32 C 0.9594(9) 0.1365(6) 0.8377(5) 0.070(3) Uani 1 1 d . . . . .
H32 H 0.985409 0.112042 0.805191 0.084 Uiso 1 1 calc R U . . .
C33 C 0.9595(9) 0.0924(7) 0.8932(5) 0.079(3) Uani 1 1 d . . . . .
H33 H 0.986227 0.038213 0.899027 0.095 Uiso 1 1 calc R U . . .
C34 C 0.9198(9) 0.1287(8) 0.9398(5) 0.072(3) Uani 1 1 d . . . . .
H34 H 0.919363 0.098600 0.977477 0.087 Uiso 1 1 calc R U . . .
C35 C 0.8821(11) 0.2054(7) 0.9328(5) 0.079(3) Uani 1 1 d . . . . .
H35 H 0.855140 0.229384 0.965090 0.095 Uiso 1 1 calc R U . . .
C36 C 0.8833(8) 0.2493(6) 0.8771(4) 0.066(2) Uani 1 1 d . . . . .
H36 H 0.856932 0.303598 0.871738 0.079 Uiso 1 1 calc R U . . .
C37 C 1.092(2) 0.3367(14) 0.8132(9) 0.059(4) Uani 0.48(5) 1 d DG U P B 1
C38 C 1.195(2) 0.3156(13) 0.8451(12) 0.062(4) Uani 0.48(5) 1 d G U P B 1
H38 H 1.223397 0.265206 0.835677 0.074 Uiso 0.48(5) 1 calc R U P B 1
C39 C 1.257(2) 0.3682(14) 0.8910(13) 0.068(4) Uani 0.48(5) 1 d G U P B 1
H39 H 1.327772 0.353774 0.912817 0.081 Uiso 0.48(5) 1 calc R U P B 1
C40 C 1.216(2) 0.4419(13) 0.9048(8) 0.072(4) Uani 0.48(5) 1 d G U P B 1
H40 H 1.258689 0.477852 0.936127 0.086 Uiso 0.48(5) 1 calc R U P B 1
C41 C 1.113(2) 0.4630(14) 0.8728(12) 0.071(4) Uani 0.48(5) 1 d G U P B 1
H41 H 1.085231 0.513364 0.882298 0.086 Uiso 0.48(5) 1 calc R U P B 1
C42 C 1.0513(17) 0.4104(15) 0.8270(14) 0.067(4) Uani 0.48(5) 1 d G U P B 1
H42 H 0.980854 0.424798 0.805157 0.081 Uiso 0.48(5) 1 calc R U P B 1
C43 C -0.0328(7) 0.3443(6) 0.2105(4) 0.051(2) Uani 1 1 d . . . . .
H43 H -0.096028 0.369134 0.219540 0.061 Uiso 1 1 calc R U . . .
C44 C -0.0429(7) 0.2522(5) 0.2152(4) 0.0542(19) Uani 1 1 d . . . . .
H44 H 0.018669 0.227052 0.204278 0.065 Uiso 1 1 calc R U . . .
C45 C -0.0350(8) 0.3691(6) 0.1406(4) 0.053(2) Uani 1 1 d . . . . .
C46 C 0.0506(8) 0.3531(6) 0.1187(4) 0.059(2) Uani 1 1 d . . . . .
H46 H 0.113114 0.332323 0.147764 0.071 Uiso 1 1 calc R U . . .
C47 C 0.0463(9) 0.3668(7) 0.0549(5) 0.070(2) Uani 1 1 d . . . . .
H47 H 0.105032 0.354190 0.039628 0.084 Uiso 1 1 calc R U . . .
C48 C -0.0423(9) 0.3986(6) 0.0138(5) 0.067(3) Uani 1 1 d . . . . .
H48 H -0.044837 0.408582 -0.030163 0.081 Uiso 1 1 calc R U . . .
C49 C -0.1289(8) 0.4167(7) 0.0353(4) 0.066(2) Uani 1 1 d . . . . .
H49 H -0.190450 0.439608 0.006660 0.080 Uiso 1 1 calc R U . . .
C50 C -0.1238(7) 0.4006(6) 0.0997(4) 0.057(2) Uani 1 1 d . . . . .
H50 H -0.182856 0.411670 0.115114 0.068 Uiso 1 1 calc R U . . .
C51 C -0.1412(8) 0.2214(6) 0.1658(4) 0.059(2) Uani 1 1 d . . . . .
C52 C -0.1365(9) 0.1804(7) 0.1111(5) 0.070(3) Uani 1 1 d . . . . .
H52 H -0.069686 0.171527 0.104206 0.084 Uiso 1 1 calc R U . . .
C53 C -0.2254(10) 0.1513(7) 0.0653(5) 0.080(3) Uani 1 1 d . . . . .
H53 H -0.219102 0.123607 0.027732 0.095 Uiso 1 1 calc R U . . .
C54 C -0.3196(11) 0.1626(8) 0.0746(5) 0.083(4) Uani 1 1 d . . . . .
H54 H -0.380422 0.142430 0.043503 0.100 Uiso 1 1 calc R U . . .
C55 C -0.3304(9) 0.2044(8) 0.1304(6) 0.088(3) Uani 1 1 d . . . . .
H55 H -0.397563 0.212712 0.136932 0.106 Uiso 1 1 calc R U . . .
C56 C -0.2402(9) 0.2328(7) 0.1748(5) 0.075(3) Uani 1 1 d . . . . .
H56 H -0.245977 0.260664 0.212477 0.090 Uiso 1 1 calc R U . . .
C57 C 0.3879(7) 0.0133(6) 0.2274(4) 0.057(2) Uani 1 1 d . . . . .
H57 H 0.353017 -0.038836 0.233933 0.068 Uiso 1 1 calc R U . . .
C58 C 0.4879(8) -0.0088(7) 0.2075(4) 0.058(2) Uani 1 1 d . . . . .
H58 H 0.522279 0.043839 0.201574 0.070 Uiso 1 1 calc R U . . .
C59 C 0.3114(7) 0.0611(6) 0.1751(4) 0.0544(19) Uani 1 1 d . . . . .
C60 C 0.3328(9) 0.1388(7) 0.1592(6) 0.075(3) Uani 1 1 d . . . . .
H60 H 0.397398 0.164020 0.181392 0.090 Uiso 1 1 calc R U . . .
C61 C 0.2588(10) 0.1815(7) 0.1096(6) 0.084(3) Uani 1 1 d . . . . .
H61 H 0.276420 0.234192 0.097302 0.100 Uiso 1 1 calc R U . . .
C62 C 0.1656(10) 0.1503(9) 0.0797(5) 0.079(3) Uani 1 1 d . . . . .
H62 H 0.115099 0.182084 0.049258 0.095 Uiso 1 1 calc R U . . .
C63 C 0.1430(10) 0.0733(9) 0.0928(7) 0.107(5) Uani 1 1 d . . . . .
H63 H 0.077971 0.049655 0.069477 0.128 Uiso 1 1 calc R U . . .
C64 C 0.2153(8) 0.0270(6) 0.1413(6) 0.081(3) Uani 1 1 d . . . . .
H64 H 0.198154 -0.027121 0.150667 0.098 Uiso 1 1 calc R U . . .
C65 C 0.4627(7) -0.0520(7) 0.1448(4) 0.053(2) Uani 1 1 d . . . . .
C66 C 0.4769(9) -0.0178(7) 0.0904(4) 0.071(3) Uani 1 1 d . . . . .
H66 H 0.508374 0.034744 0.093303 0.085 Uiso 1 1 calc R U . . .
C67 C 0.4468(12) -0.0573(10) 0.0299(5) 0.094(4) Uani 1 1 d . . . . .
H67 H 0.459348 -0.032286 -0.007133 0.113 Uiso 1 1 calc R U . . .
C68 C 0.3983(10) -0.1337(9) 0.0248(6) 0.091(4) Uani 1 1 d . . . . .
H68 H 0.375220 -0.160387 -0.016029 0.110 Uiso 1 1 calc R U . . .
C69 C 0.3850(9) -0.1685(7) 0.0776(6) 0.081(3) Uani 1 1 d . . . . .
H69 H 0.353107 -0.220961 0.073841 0.098 Uiso 1 1 calc R U . . .
C70 C 0.4156(8) -0.1315(6) 0.1382(5) 0.067(2) Uani 1 1 d . . . . .
H70 H 0.405452 -0.158715 0.175039 0.080 Uiso 1 1 calc R U . . .
O2 O 0.2613(11) 0.3026(11) 0.2457(6) 0.170(5) Uani 1 1 d . U . . .
H2A H 0.260378 0.278070 0.281433 0.255 Uiso 1 1 d R U . . .
H2B H 0.326738 0.316040 0.251503 0.255 Uiso 1 1 d R U . . .
O3 O 0.7693(8) 0.0393(9) 0.2472(5) 0.133(4) Uani 1 1 d . U . . .
H3A H 0.812818 0.079318 0.248244 0.200 Uiso 1 1 d R U . . .
H3B H 0.807799 -0.004502 0.251244 0.200 Uiso 1 1 d R U . . .
O5 O 0.9091(9) 0.5456(8) 0.2972(4) 0.122(3) Uani 1 1 d . U . . .
H5A H 0.944848 0.578255 0.327311 0.183 Uiso 1 1 d R U . . .
H5B H 0.880708 0.507245 0.314631 0.183 Uiso 1 1 d R U . . .
O6 O 0.6048(9) 0.2824(9) 0.6997(5) 0.128(4) Uani 1 1 d . . . . .
H6A H 0.656005 0.316542 0.715013 0.192 Uiso 1 1 d R U . . .
H6B H 0.556255 0.306042 0.669123 0.192 Uiso 1 1 d R U . . .
N23 N 0.2597(11) 0.3028(7) 0.6788(5) 0.100(4) Uani 1 1 d . . . . .
C71 C 0.2365(8) 0.2990(7) 0.6251(5) 0.061(2) Uani 1 1 d . . . . .
C72 C 0.2027(8) 0.2967(9) 0.5545(5) 0.067(3) Uani 1 1 d . . . . .
H72A H 0.226534 0.346324 0.537381 0.101 Uiso 1 1 calc R U . . .
H72B H 0.125931 0.293620 0.539397 0.101 Uiso 1 1 calc R U . . .
H72C H 0.233009 0.248703 0.539317 0.101 Uiso 1 1 calc R U . . .
N24 N 0.219(2) 0.5290(18) 0.3129(9) 0.114(7) Uani 0.56(2) 1 d D U P C 1
C73 C 0.247(2) 0.5268(19) 0.3689(10) 0.087(6) Uani 0.56(2) 1 d D U P C 1
C74 C 0.2967(11) 0.5333(9) 0.4356(6) 0.077(3) Uani 1 1 d D . . . .
H74A H 0.351143 0.575607 0.444228 0.116 Uiso 0.56(2) 1 d R U P C 1
H74B H 0.328793 0.480397 0.450948 0.116 Uiso 0.56(2) 1 d R U P C 1
H74C H 0.244503 0.546847 0.458458 0.116 Uiso 0.56(2) 1 d R U P C 1
H74D H 0.223443 0.524717 0.435348 0.116 Uiso 0.44(2) 1 d R U P C 2
H74E H 0.324253 0.582107 0.461208 0.116 Uiso 0.44(2) 1 d R U P C 2
H74F H 0.338683 0.485657 0.454948 0.116 Uiso 0.44(2) 1 d R U P C 2
N25 N 0.7682(11) 0.4145(10) 0.6846(7) 0.128(5) Uani 1 1 d . . . . .
C75 C 0.7427(10) 0.4555(9) 0.6405(7) 0.088(4) Uani 1 1 d . . . . .
C76 C 0.7193(11) 0.5088(12) 0.5822(6) 0.097(5) Uani 1 1 d . . . . .
H76A H 0.740533 0.481165 0.547435 0.145 Uiso 1 1 calc R U . . .
H76B H 0.758126 0.560251 0.593014 0.145 Uiso 1 1 calc R U . . .
H76C H 0.643798 0.520299 0.567662 0.145 Uiso 1 1 calc R U . . .
N26 N 0.791(2) 0.396(2) 0.3077(10) 0.086(6) Uani 0.59(5) 1 d D U P D 1
C77 C 0.785(2) 0.363(2) 0.3535(11) 0.066(4) Uani 0.59(5) 1 d D U P D 1
C78 C 0.7762(16) 0.3283(17) 0.4131(9) 0.055(5) Uani 0.59(5) 1 d D U P D 1
H78A H 0.710695 0.297184 0.404796 0.083 Uiso 0.59(5) 1 d R U P D 1
H78B H 0.776065 0.372184 0.444106 0.083 Uiso 0.59(5) 1 d R U P D 1
H78C H 0.835945 0.291874 0.431196 0.083 Uiso 0.59(5) 1 d R U P D 1
N24A N 0.296(3) 0.561(2) 0.3183(12) 0.106(7) Uani 0.44(2) 1 d D U P C 2
C73A C 0.301(3) 0.543(2) 0.3706(11) 0.090(6) Uani 0.44(2) 1 d D U P C 2
C17A C 0.485(2) 0.4613(15) 0.1725(8) 0.071(4) Uani 0.45(4) 1 d DG U P A 2
C22A C 0.391(2) 0.4969(12) 0.1378(14) 0.078(4) Uani 0.45(4) 1 d G U P A 2
H22C H 0.369783 0.547874 0.151254 0.093 Uiso 0.45(4) 1 calc R U P A 2
C21A C 0.327(2) 0.4579(13) 0.0833(14) 0.080(5) Uani 0.45(4) 1 d G U P A 2
H21C H 0.262761 0.482249 0.059591 0.096 Uiso 0.45(4) 1 calc R U P A 2
C20A C 0.358(2) 0.3833(15) 0.0636(8) 0.079(4) Uani 0.45(4) 1 d G U P A 2
H20C H 0.314216 0.356687 0.026361 0.095 Uiso 0.45(4) 1 calc R U P A 2
C19A C 0.452(2) 0.3477(15) 0.0983(12) 0.077(4) Uani 0.45(4) 1 d G U P A 2
H19C H 0.472692 0.296749 0.084792 0.092 Uiso 0.45(4) 1 calc R U P A 2
C18A C 0.5154(17) 0.3867(16) 0.1527(13) 0.076(4) Uani 0.45(4) 1 d G U P A 2
H18C H 0.579716 0.362373 0.176455 0.091 Uiso 0.45(4) 1 calc R U P A 2
C37A C 1.1016(18) 0.3282(13) 0.8178(9) 0.058(3) Uani 0.52(5) 1 d DG U P B 2
C42A C 1.0675(16) 0.3967(14) 0.8444(12) 0.066(4) Uani 0.52(5) 1 d G U P B 2
H42A H 0.994772 0.409334 0.833448 0.079 Uiso 0.52(5) 1 calc R U P B 2
C41A C 1.140(2) 0.4465(14) 0.8870(11) 0.069(4) Uani 0.52(5) 1 d G U P B 2
H41A H 1.116598 0.493315 0.905156 0.083 Uiso 0.52(5) 1 calc R U P B 2
C40A C 1.2463(19) 0.4280(13) 0.9029(8) 0.071(4) Uani 0.52(5) 1 d G U P B 2
H40A H 1.295779 0.462085 0.932062 0.085 Uiso 0.52(5) 1 calc R U P B 2
C39A C 1.2804(17) 0.3596(13) 0.8763(12) 0.063(4) Uani 0.52(5) 1 d G U P B 2
H39A H 1.353135 0.346872 0.887261 0.076 Uiso 0.52(5) 1 calc R U P B 2
C38A C 1.2080(19) 0.3097(12) 0.8337(11) 0.063(4) Uani 0.52(5) 1 d G U P B 2
H38A H 1.231310 0.262889 0.815553 0.076 Uiso 0.52(5) 1 calc R U P B 2
N26A N 0.795(3) 0.359(3) 0.3119(15) 0.083(7) Uani 0.41(5) 1 d D U P D 2
C77A C 0.786(3) 0.333(3) 0.3598(16) 0.069(5) Uani 0.41(5) 1 d D U P D 2
C78A C 0.776(3) 0.288(3) 0.4145(13) 0.069(7) Uani 0.41(5) 1 d D U P D 2
H78D H 0.842791 0.262243 0.436273 0.103 Uiso 0.41(5) 1 calc R U P D 2
H78E H 0.721337 0.246641 0.400156 0.103 Uiso 0.41(5) 1 calc R U P D 2
H78F H 0.755965 0.325734 0.444840 0.103 Uiso 0.41(5) 1 calc R U P D 2

loop_
_atom_site_aniso_label
_atom_site_aniso_U_11
_atom_site_aniso_U_22
_atom_site_aniso_U_33
_atom_site_aniso_U_23
_atom_site_aniso_U_13
_atom_site_aniso_U_12
Mo1 0.0391(3) 0.0365(3) 0.0444(3) 0.0016(3) 0.0128(3) 0.0010(3)
Mo2 0.0425(4) 0.0373(4) 0.0517(4) -0.0003(3) 0.0153(3) 0.0007(3)
Mn1 0.0487(7) 0.0402(8) 0.0548(7) -0.0010(6) 0.0205(6) -0.0023(6)
Mn3 0.0462(7) 0.0469(9) 0.0451(7) 0.0040(6) 0.0060(6) -0.0033(7)
Mn4 0.0447(7) 0.0441(9) 0.0421(7) 0.0020(6) 0.0092(6) -0.0025(6)
Mn2 0.0441(7) 0.0426(9) 0.0452(7) -0.0010(6) 0.0124(6) 0.0012(6)
O1 0.137(8) 0.094(6) 0.108(7) 0.002(5) 0.048(6) 0.001(6)
N1 0.075(6) 0.046(5) 0.069(5) 0.011(4) 0.029(4) -0.005(4)
N12 0.049(4) 0.059(6) 0.049(4) -0.004(4) 0.011(3) 0.002(4)
N13 0.041(4) 0.069(5) 0.059(4) 0.004(4) 0.015(3) 0.002(4)
N2 0.071(5) 0.037(4) 0.060(5) -0.004(4) 0.024(4) 0.008(4)
N5 0.127(8) 0.078(7) 0.054(5) -0.002(5) 0.023(5) -0.039(7)
N6 0.057(5) 0.051(5) 0.051(5) -0.006(4) 0.017(4) 0.007(4)
N7 0.070(6) 0.040(5) 0.062(5) 0.008(4) 0.031(4) -0.003(4)
N11 0.043(4) 0.058(6) 0.077(5) 0.011(5) 0.022(4) 0.006(4)
N3 0.061(5) 0.052(5) 0.056(4) 0.009(4) 0.018(4) 0.001(4)
N10 0.151(10) 0.086(7) 0.053(5) -0.007(6) 0.039(6) -0.018(9)
N4 0.075(6) 0.060(6) 0.046(4) -0.005(4) 0.018(4) 0.015(5)
N8 0.054(5) 0.052(5) 0.064(5) 0.000(4) 0.020(4) -0.005(4)
N9 0.056(5) 0.038(5) 0.060(5) -0.003(4) 0.025(4) -0.003(4)
N14 0.048(4) 0.070(6) 0.058(4) 0.003(4) 0.011(4) 0.006(4)
N15 0.106(7) 0.069(6) 0.049(4) 0.013(4) 0.004(4) -0.023(5)
N16 0.062(5) 0.052(5) 0.056(4) -0.005(4) 0.019(4) -0.013(4)
N17 0.056(4) 0.069(6) 0.043(4) 0.000(4) 0.008(3) -0.008(4)
N18 0.070(5) 0.056(5) 0.048(4) -0.007(3) 0.009(3) -0.015(4)
N19 0.062(5) 0.044(4) 0.049(4) 0.001(3) 0.015(4) -0.009(4)
N20 0.076(5) 0.048(4) 0.049(4) 0.006(3) 0.001(3) -0.016(4)
N21 0.075(5) 0.090(6) 0.047(4) 0.001(4) 0.011(4) 0.038(5)
N22 0.050(4) 0.065(5) 0.050(4) -0.001(4) 0.005(3) 0.010(4)
C1 0.051(6) 0.060(7) 0.057(6) 0.008(5) 0.024(5) 0.008(5)
C12 0.044(4) 0.048(6) 0.049(4) 0.005(4) 0.017(4) 0.001(5)
C13 0.051(5) 0.054(6) 0.052(4) 0.004(5) 0.016(4) 0.006(5)
C2 0.050(5) 0.047(6) 0.043(5) 0.006(4) 0.008(4) 0.006(5)
C5 0.079(6) 0.062(6) 0.045(4) 0.003(5) 0.024(4) -0.009(7)
C6 0.046(5) 0.037(5) 0.052(5) 0.005(4) 0.016(4) 0.001(4)
C7 0.045(5) 0.047(6) 0.053(5) -0.008(5) 0.020(4) 0.004(5)
C11 0.041(4) 0.038(5) 0.059(5) 0.000(4) 0.017(4) 0.002(4)
C3 0.051(5) 0.037(5) 0.054(5) 0.000(4) 0.018(4) -0.013(4)
C10 0.081(7) 0.045(5) 0.073(6) -0.001(6) 0.029(5) -0.005(6)
C4 0.048(5) 0.047(6) 0.052(5) -0.007(5) 0.013(4) 0.001(5)
C8 0.045(5) 0.037(5) 0.057(5) 0.001(4) 0.021(4) 0.001(4)
C9 0.046(5) 0.046(6) 0.056(5) 0.004(5) 0.016(4) -0.003(5)
C14 0.036(4) 0.053(6) 0.051(4) 0.006(4) 0.011(4) 0.006(4)
C15 0.070(6) 0.055(5) 0.058(5) 0.004(4) 0.005(4) -0.008(4)
C16 0.047(4) 0.049(5) 0.054(4) 0.007(4) 0.011(4) -0.001(4)
C17 0.076(6) 0.075(6) 0.051(6) 0.011(5) 0.006(5) -0.017(6)
C18 0.080(7) 0.081(7) 0.059(7) 0.003(6) 0.005(6) -0.021(6)
C19 0.086(7) 0.083(8) 0.055(7) 0.002(6) 0.004(6) -0.016(7)
C20 0.079(8) 0.086(8) 0.059(6) -0.001(6) 0.002(6) -0.014(7)
C21 0.078(8) 0.086(7) 0.063(7) 0.004(6) 0.002(6) -0.015(7)
C22 0.079(7) 0.080(7) 0.057(7) 0.012(6) 0.002(6) -0.014(6)
C23 0.053(5) 0.048(5) 0.046(4) 0.003(3) 0.003(4) -0.004(4)
C24 0.070(6) 0.066(6) 0.070(6) -0.001(5) 0.022(5) -0.001(5)
C25 0.082(7) 0.081(7) 0.075(6) -0.009(6) 0.032(5) 0.001(6)
C26 0.088(8) 0.094(8) 0.059(6) -0.015(5) 0.024(6) -0.024(6)
C27 0.081(8) 0.127(12) 0.051(5) 0.021(7) 0.004(5) -0.024(8)
C28 0.060(5) 0.078(7) 0.073(6) 0.025(5) 0.008(5) 0.000(5)
C29 0.056(5) 0.057(6) 0.050(4) -0.003(4) 0.012(4) 0.000(4)
C30 0.054(4) 0.050(4) 0.050(4) -0.008(3) 0.012(3) -0.005(4)
C31 0.056(5) 0.062(6) 0.053(5) -0.003(4) 0.012(4) 0.000(4)
C32 0.084(7) 0.061(6) 0.073(6) 0.011(5) 0.037(5) 0.014(5)
C33 0.085(7) 0.068(6) 0.088(7) 0.023(6) 0.029(6) 0.019(6)
C34 0.081(7) 0.082(8) 0.049(5) 0.011(5) 0.010(5) 0.003(6)
C35 0.110(9) 0.069(7) 0.059(6) -0.001(5) 0.023(6) 0.011(6)
C36 0.086(6) 0.060(6) 0.055(5) 0.002(4) 0.025(5) 0.003(5)
C37 0.062(7) 0.056(7) 0.054(6) 0.000(6) 0.009(5) 0.001(6)
C38 0.066(7) 0.057(6) 0.055(7) -0.008(5) 0.004(6) 0.006(6)
C39 0.069(8) 0.063(7) 0.057(7) -0.010(6) -0.005(6) 0.007(7)
C40 0.076(9) 0.063(7) 0.060(6) -0.014(6) -0.009(6) 0.009(7)
C41 0.070(8) 0.063(7) 0.065(7) -0.009(6) -0.007(6) 0.011(7)
C42 0.069(7) 0.062(7) 0.059(7) -0.003(6) -0.001(6) 0.003(6)
C43 0.052(5) 0.054(5) 0.045(4) 0.000(4) 0.009(4) -0.005(4)
C44 0.055(5) 0.054(5) 0.049(4) 0.004(3) 0.007(4) -0.004(4)
C45 0.062(6) 0.042(5) 0.050(5) 0.005(4) 0.009(4) -0.007(4)
C46 0.066(5) 0.057(5) 0.049(4) 0.007(4) 0.009(4) 0.011(4)
C47 0.083(7) 0.067(6) 0.064(6) -0.005(5) 0.028(5) -0.003(5)
C48 0.086(7) 0.058(6) 0.052(5) -0.001(4) 0.010(5) -0.001(5)
C49 0.069(6) 0.071(6) 0.051(5) 0.008(4) 0.002(4) -0.002(5)
C50 0.055(5) 0.056(5) 0.054(4) 0.004(4) 0.007(4) -0.005(4)
C51 0.074(6) 0.045(5) 0.053(5) 0.006(4) 0.011(4) -0.006(5)
C52 0.072(6) 0.072(6) 0.060(5) -0.003(5) 0.009(5) -0.014(5)
C53 0.094(8) 0.073(7) 0.065(6) -0.002(5) 0.012(6) -0.020(6)
C54 0.096(9) 0.079(8) 0.059(6) 0.019(6) -0.004(6) -0.026(7)
C55 0.068(6) 0.088(8) 0.095(8) 0.012(7) 0.003(6) -0.016(6)
C56 0.074(6) 0.073(7) 0.065(6) 0.002(5) 0.000(5) -0.010(6)
C57 0.053(4) 0.062(5) 0.053(4) 0.005(4) 0.012(4) 0.008(4)
C58 0.063(6) 0.058(6) 0.051(5) -0.008(4) 0.012(4) 0.013(5)
C59 0.054(4) 0.056(5) 0.053(4) -0.003(4) 0.015(4) 0.008(4)
C60 0.072(7) 0.058(6) 0.088(7) 0.005(5) 0.012(5) -0.009(5)
C61 0.099(9) 0.059(6) 0.096(8) 0.026(6) 0.033(7) 0.021(6)
C62 0.081(8) 0.078(8) 0.061(6) 0.000(6) -0.010(5) 0.031(6)
C63 0.074(7) 0.086(9) 0.122(11) -0.019(8) -0.035(7) 0.018(6)
C64 0.069(6) 0.047(5) 0.114(9) -0.004(5) 0.004(6) 0.003(5)
C65 0.053(5) 0.058(6) 0.043(4) 0.003(4) 0.007(4) 0.011(5)
C66 0.087(7) 0.075(7) 0.050(5) -0.010(5) 0.019(5) 0.007(5)
C67 0.119(10) 0.110(11) 0.042(5) -0.004(6) 0.005(6) 0.044(9)
C68 0.089(8) 0.101(10) 0.066(7) -0.040(7) -0.010(6) 0.032(7)
C69 0.084(7) 0.073(7) 0.075(7) -0.018(6) 0.004(6) 0.012(6)
C70 0.077(6) 0.057(5) 0.061(5) -0.005(4) 0.012(5) 0.010(5)
O2 0.151(8) 0.213(9) 0.140(7) -0.013(7) 0.032(6) 0.038(7)
O3 0.105(7) 0.166(10) 0.126(7) 0.041(8) 0.028(6) -0.041(7)
O5 0.143(7) 0.117(6) 0.089(5) 0.019(5) 0.003(5) 0.000(6)
O6 0.136(9) 0.139(10) 0.090(6) -0.003(7) 0.002(6) 0.014(8)
N23 0.148(10) 0.075(7) 0.068(6) -0.004(5) 0.017(6) -0.002(7)
C71 0.063(5) 0.057(6) 0.061(5) 0.004(4) 0.013(4) 0.000(5)
C72 0.056(5) 0.088(9) 0.059(5) -0.011(6) 0.019(4) 0.004(6)
N24 0.128(13) 0.114(12) 0.076(9) 0.018(10) -0.008(9) -0.003(11)
C73 0.090(10) 0.078(9) 0.083(8) 0.010(8) 0.008(8) 0.004(9)
C74 0.079(7) 0.071(8) 0.076(6) -0.003(7) 0.011(5) 0.023(7)
N25 0.117(10) 0.141(13) 0.109(9) 0.034(9) 0.007(8) 0.009(9)
C75 0.081(8) 0.090(9) 0.094(9) -0.001(7) 0.023(7) 0.007(7)
C76 0.079(9) 0.140(16) 0.078(8) 0.000(8) 0.032(7) -0.002(9)
N26 0.084(9) 0.099(14) 0.069(8) 0.011(9) 0.010(7) -0.004(11)
C77 0.058(6) 0.074(10) 0.064(7) 0.004(7) 0.015(6) 0.004(8)
C78 0.050(8) 0.055(11) 0.062(8) 0.008(8) 0.016(6) 0.011(8)
N24A 0.106(13) 0.111(13) 0.092(11) 0.003(11) 0.014(11) 0.034(11)
C73A 0.089(11) 0.087(10) 0.089(8) 0.005(8) 0.017(9) 0.018(9)
C17A 0.076(7) 0.075(7) 0.054(6) 0.011(6) 0.005(6) -0.017(6)
C22A 0.081(8) 0.079(7) 0.062(7) 0.008(7) 0.001(7) -0.013(7)
C21A 0.082(8) 0.084(7) 0.063(7) 0.006(7) 0.001(7) -0.009(7)
C20A 0.084(8) 0.084(8) 0.058(6) 0.001(6) -0.001(6) -0.010(7)
C19A 0.084(8) 0.079(8) 0.056(7) 0.007(7) 0.000(6) -0.012(7)
C18A 0.081(7) 0.077(7) 0.057(7) 0.009(6) 0.001(6) -0.018(6)
C37A 0.062(7) 0.055(6) 0.055(6) -0.002(5) 0.012(5) 0.000(6)
C42A 0.068(7) 0.060(7) 0.061(7) -0.005(6) 0.003(6) 0.003(6)
C41A 0.068(8) 0.065(7) 0.063(7) -0.013(6) -0.001(6) 0.009(7)
C40A 0.073(8) 0.063(7) 0.061(6) -0.012(6) -0.006(6) 0.009(7)
C39A 0.061(7) 0.063(6) 0.054(7) -0.008(6) -0.002(6) 0.008(6)
C38A 0.066(7) 0.061(6) 0.054(7) -0.005(5) 0.003(6) 0.001(6)
N26A 0.091(11) 0.083(14) 0.078(11) 0.003(11) 0.030(9) 0.009(13)
C77A 0.065(8) 0.073(10) 0.069(8) -0.006(8) 0.019(7) 0.003(9)
C78A 0.069(11) 0.078(14) 0.059(10) 0.000(11) 0.017(9) 0.007(12)

loop_
_atom_type_symbol
_atom_type_description
_atom_type_scat_dispersion_real
_atom_type_scat_dispersion_imag
_atom_type_scat_source
C C 0.0137 0.0067 'International Tables Vol C Tables 4.2.6.8 and 6.1.1.4'
H H 0.0000 0.0000 'International Tables Vol C Tables 4.2.6.8 and 6.1.1.4'
Mn Mn -0.0162 2.2332 'International Tables Vol C Tables 4.2.6.8 and 6.1.1.4'
Mo Mo -0.2130 2.1496 'International Tables Vol C Tables 4.2.6.8 and 6.1.1.4'
N N 0.0241 0.0134 'International Tables Vol C Tables 4.2.6.8 and 6.1.1.4'
O O 0.0389 0.0241 'International Tables Vol C Tables 4.2.6.8 and 6.1.1.4'

loop_
_geom_angle_atom_site_label_1
_geom_angle_atom_site_label_2
_geom_angle_atom_site_label_3
_geom_angle
_geom_angle_site_symmetry_1
_geom_angle_site_symmetry_3
_geom_angle_publ_flag
C1 Mo1 C2 136.7(3) . . ?
C1 Mo1 C6 72.1(4) . . ?
C1 Mo1 C7 146.1(4) . . ?
C12 Mo1 C1 86.3(4) . . ?
C12 Mo1 C13 174.6(3) . . ?
C12 Mo1 C2 83.6(4) . . ?
C12 Mo1 C5 101.9(4) . . ?
C12 Mo1 C6 86.5(4) . . ?
C12 Mo1 C7 85.1(4) . . ?
C13 Mo1 C1 96.9(4) . . ?
C13 Mo1 C2 96.9(4) . . ?
C13 Mo1 C6 90.4(4) . . ?
C13 Mo1 C7 89.9(4) . . ?
C2 Mo1 C6 148.3(3) . . ?
C5 Mo1 C1 70.7(5) . . ?
C5 Mo1 C13 83.2(4) . . ?
C5 Mo1 C2 70.5(4) . . ?
C5 Mo1 C6 141.2(4) . . ?
C5 Mo1 C7 143.2(4) . . ?
C7 Mo1 C2 74.6(4) . . ?
C7 Mo1 C6 74.7(3) . . ?
C11 Mo2 C10 105.1(4) . . ?
C11 Mo2 C4 87.1(4) . . ?
C11 Mo2 C8 85.1(4) . . ?
C11 Mo2 C9 85.5(4) . . ?
C11 Mo2 C14 172.6(3) . . ?
C3 Mo2 C11 85.1(4) . . ?
C3 Mo2 C10 69.5(4) . . ?
C3 Mo2 C4 135.5(3) . . ?
C3 Mo2 C8 147.9(4) . . ?
C3 Mo2 C9 74.5(4) . . ?
C3 Mo2 C14 96.2(4) . . ?
C4 Mo2 C10 70.5(4) . . ?
C8 Mo2 C10 142.6(4) . . ?
C8 Mo2 C4 74.2(4) . . ?
C8 Mo2 C9 74.4(3) . . ?
C9 Mo2 C10 141.1(4) . . ?
C9 Mo2 C4 148.2(4) . . ?
C14 Mo2 C10 82.2(4) . . ?
C14 Mo2 C4 97.0(4) . . ?
C14 Mo2 C8 90.0(4) . . ?
C14 Mo2 C9 87.8(4) . . ?
N1 Mn1 N15 83.7(3) . . ?
N1 Mn1 N16 157.3(3) . . ?
N7 Mn1 N1 97.2(4) 2_656 . ?
N7 Mn1 N15 127.9(4) 2_656 . ?
N7 Mn1 N16 102.1(3) 2_656 . ?
N11 Mn1 N1 95.9(4) . . ?
N11 Mn1 N7 102.2(4) . 2_656 ?
N11 Mn1 N15 129.7(4) . . ?
N11 Mn1 N16 91.8(3) . . ?
N15 Mn1 N16 75.0(3) . . ?
N12 Mn3 N3 94.8(3) . . ?
N12 Mn3 N8 103.2(4) . 2_746 ?
N12 Mn3 N17 96.4(3) . . ?
N12 Mn3 N18 147.5(3) . . ?
N3 Mn3 N17 155.7(3) . . ?
N3 Mn3 N18 83.1(3) . . ?
N8 Mn3 N3 99.1(4) 2_746 . ?
N8 Mn3 N17 99.2(3) 2_746 . ?
N8 Mn3 N18 109.2(3) 2_746 . ?
N18 Mn3 N17 75.9(3) . . ?
N13 Mn4 N4 99.3(3) . 2_646 ?
N13 Mn4 N9 101.1(4) . 1_455 ?
N13 Mn4 N19 100.2(3) . . ?
N13 Mn4 N20 125.6(4) . . ?
N4 Mn4 N19 155.2(3) 2_646 . ?
N4 Mn4 N20 81.5(3) 2_646 . ?
N9 Mn4 N4 93.0(3) 1_455 2_646 ?
N9 Mn4 N19 98.1(3) 1_455 . ?
N9 Mn4 N20 133.3(3) 1_455 . ?
N20 Mn4 N19 74.8(3) . . ?
N2 Mn2 O1 88.8(3) . . ?
N2 Mn2 N21 83.4(3) . . ?
N2 Mn2 N22 157.5(3) . . ?
N6 Mn2 O1 176.7(3) 2_646 . ?
N6 Mn2 N2 94.3(3) 2_646 . ?
N6 Mn2 N21 108.7(4) 2_646 . ?
N6 Mn2 N22 96.2(3) 2_646 . ?
N14 Mn2 O1 81.3(4) 2_746 . ?
N14 Mn2 N2 97.8(3) 2_746 . ?
N14 Mn2 N6 97.0(3) 2_746 2_646 ?
N14 Mn2 N21 154.2(4) 2_746 . ?
N14 Mn2 N22 100.6(3) 2_746 . ?
N21 Mn2 O1 73.0(4) . . ?
N21 Mn2 N22 74.4(3) . . ?
N22 Mn2 O1 81.4(3) . . ?
Mn2 O1 H1A 115.6 . . ?
Mn2 O1 H1B 122.4 . . ?
H1A O1 H1B 104.5 . . ?
C1 N1 Mn1 158.3(9) . . ?
C12 N12 Mn3 175.2(8) . . ?
C13 N13 Mn4 171.2(8) . . ?
C2 N2 Mn2 156.4(8) . . ?
C6 N6 Mn2 159.7(9) . 2_656 ?
C7 N7 Mn1 157.0(9) . 2_646 ?
C11 N11 Mn1 173.2(8) . . ?
C3 N3 Mn3 154.6(9) . . ?
C4 N4 Mn4 154.0(9) . 2_656 ?
C8 N8 Mn3 153.2(9) . 2_756 ?
C9 N9 Mn4 166.2(8) . 1_655 ?
C14 N14 Mn2 171.9(8) . 2_756 ?
Mn1 N15 H15A 108.9 . . ?
Mn1 N15 H15B 108.9 . . ?
H15A N15 H15B 107.8 . . ?
C15 N15 Mn1 113.2(6) . . ?
C15 N15 H15A 108.9 . . ?
C15 N15 H15B 108.9 . . ?
Mn1 N16 H16A 109.4 . . ?
Mn1 N16 H16B 109.4 . . ?
H16A N16 H16B 108.0 . . ?
C16 N16 Mn1 111.1(6) . . ?
C16 N16 H16A 109.4 . . ?
C16 N16 H16B 109.4 . . ?
Mn3 N17 H17A 109.3 . . ?
Mn3 N17 H17B 109.3 . . ?
H17A N17 H17B 107.9 . . ?
C29 N17 Mn3 111.7(6) . . ?
C29 N17 H17A 109.3 . . ?
C29 N17 H17B 109.3 . . ?
Mn3 N18 H18A 108.8 . . ?
Mn3 N18 H18B 108.8 . . ?
H18A N18 H18B 107.7 . . ?
C30 N18 Mn3 113.9(5) . . ?
C30 N18 H18A 108.8 . . ?
C30 N18 H18B 108.8 . . ?
Mn4 N19 H19A 109.4 . . ?
Mn4 N19 H19B 109.4 . . ?
H19A N19 H19B 108.0 . . ?
C43 N19 Mn4 111.2(6) . . ?
C43 N19 H19A 109.4 . . ?
C43 N19 H19B 109.4 . . ?
Mn4 N20 H20A 108.4 . . ?
Mn4 N20 H20B 108.4 . . ?
H20A N20 H20B 107.5 . . ?
C44 N20 Mn4 115.3(5) . . ?
C44 N20 H20A 108.4 . . ?
C44 N20 H20B 108.4 . . ?
Mn2 N21 H21A 108.5 . . ?
Mn2 N21 H21B 108.5 . . ?
H21A N21 H21B 107.5 . . ?
C57 N21 Mn2 115.3(5) . . ?
C57 N21 H21A 108.5 . . ?
C57 N21 H21B 108.5 . . ?
Mn2 N22 H22A 109.4 . . ?
Mn2 N22 H22B 109.4 . . ?
H22A N22 H22B 108.0 . . ?
C58 N22 Mn2 111.3(6) . . ?
C58 N22 H22A 109.4 . . ?
C58 N22 H22B 109.4 . . ?
N1 C1 Mo1 175.1(10) . . ?
N12 C12 Mo1 175.4(7) . . ?
N13 C13 Mo1 178.5(11) . . ?
N2 C2 Mo1 174.7(10) . . ?
N5 C5 Mo1 174.5(11) . . ?
N6 C6 Mo1 175.4(9) . . ?
N7 C7 Mo1 177.5(10) . . ?
N11 C11 Mo2 174.9(8) . . ?
N3 C3 Mo2 176.3(10) . . ?
N10 C10 Mo2 177.5(12) . . ?
N4 C4 Mo2 177.2(10) . . ?
N8 C8 Mo2 176.7(9) . . ?
N9 C9 Mo2 176.3(9) . . ?
N14 C14 Mo2 176.8(9) . . ?
N15 C15 H15 108.0 . . ?
N15 C15 H15C 106.7 . . ?
N15 C15 C16 107.2(8) . . ?
N15 C15 C17A 114.2(13) . . ?
C16 C15 H15 108.0 . . ?
C16 C15 H15C 106.7 . . ?
C17 C15 N15 109.7(11) . . ?
C17 C15 H15 108.0 . . ?
C17 C15 C16 115.6(11) . . ?
C17A C15 H15C 106.7 . . ?
C17A C15 C16 114.8(12) . . ?
N16 C16 C15 108.1(8) . . ?
N16 C16 H16 107.1 . . ?
N16 C16 C23 114.2(7) . . ?
C15 C16 H16 107.1 . . ?
C23 C16 C15 112.8(8) . . ?
C23 C16 H16 107.1 . . ?
C18 C17 C15 120.7(14) . . ?
C18 C17 C22 120.0 . . ?
C22 C17 C15 119.3(14) . . ?
C17 C18 H18 120.0 . . ?
C19 C18 C17 120.0 . . ?
C19 C18 H18 120.0 . . ?
C18 C19 H19 120.0 . . ?
C20 C19 C18 120.0 . . ?
C20 C19 H19 120.0 . . ?
C19 C20 H20 120.0 . . ?
C19 C20 C21 120.0 . . ?
C21 C20 H20 120.0 . . ?
C20 C21 H21 120.0 . . ?
C22 C21 C20 120.0 . . ?
C22 C21 H21 120.0 . . ?
C17 C22 H22 120.0 . . ?
C21 C22 C17 120.0 . . ?
C21 C22 H22 120.0 . . ?
C24 C23 C16 120.5(8) . . ?
C28 C23 C16 119.4(9) . . ?
C28 C23 C24 120.0(9) . . ?
C23 C24 H24 120.1 . . ?
C23 C24 C25 119.9(10) . . ?
C25 C24 H24 120.1 . . ?
C24 C25 H25 120.0 . . ?
C26 C25 C24 120.0(10) . . ?
C26 C25 H25 120.0 . . ?
C25 C26 H26 120.5 . . ?
C27 C26 C25 119.0(11) . . ?
C27 C26 H26 120.5 . . ?
C26 C27 H27 118.8 . . ?
C26 C27 C28 122.4(12) . . ?
C28 C27 H27 118.8 . . ?
C23 C28 C27 118.6(11) . . ?
C23 C28 H28 120.7 . . ?
C27 C28 H28 120.7 . . ?
N17 C29 H29 108.3 . . ?
N17 C29 C30 108.3(7) . . ?
N17 C29 C31 111.5(8) . . ?
C30 C29 H29 108.3 . . ?
C31 C29 H29 108.3 . . ?
C31 C29 C30 112.2(8) . . ?
N18 C30 C29 107.5(7) . . ?
N18 C30 H30 109.2 . . ?
N18 C30 H30A 106.8 . . ?
N18 C30 C37 107.6(12) . . ?
N18 C30 C37A 112.5(11) . . ?
C29 C30 H30 109.2 . . ?
C29 C30 H30A 106.8 . . ?
C29 C30 C37A 115.9(11) . . ?
C37 C30 C29 114.0(13) . . ?
C37 C30 H30 109.2 . . ?
C37A C30 H30A 106.8 . . ?
C32 C31 C29 121.3(9) . . ?
C32 C31 C36 118.9(9) . . ?
C36 C31 C29 119.7(9) . . ?
C31 C32 H32 119.8 . . ?
C31 C32 C33 120.4(10) . . ?
C33 C32 H32 119.8 . . ?
C32 C33 H33 120.5 . . ?
C34 C33 C32 119.0(10) . . ?
C34 C33 H33 120.5 . . ?
C33 C34 H34 119.2 . . ?
C35 C34 C33 121.7(11) . . ?
C35 C34 H34 119.2 . . ?
C34 C35 H35 120.6 . . ?
C34 C35 C36 118.7(10) . . ?
C36 C35 H35 120.6 . . ?
C31 C36 C35 121.3(10) . . ?
C31 C36 H36 119.4 . . ?
C35 C36 H36 119.4 . . ?
C38 C37 C30 120.1(16) . . ?
C38 C37 C42 120.0 . . ?
C42 C37 C30 119.9(16) . . ?
C37 C38 H38 120.0 . . ?
C39 C38 C37 120.0 . . ?
C39 C38 H38 120.0 . . ?
C38 C39 H39 120.0 . . ?
C38 C39 C40 120.0 . . ?
C40 C39 H39 120.0 . . ?
C39 C40 H40 120.0 . . ?
C39 C40 C41 120.0 . . ?
C41 C40 H40 120.0 . . ?
C40 C41 H41 120.0 . . ?
C42 C41 C40 120.0 . . ?
C42 C41 H41 120.0 . . ?
C37 C42 H42 120.0 . . ?
C41 C42 C37 120.0 . . ?
C41 C42 H42 120.0 . . ?
N19 C43 H43 107.1 . . ?
N19 C43 C44 109.1(8) . . ?
N19 C43 C45 115.6(8) . . ?
C44 C43 H43 107.1 . . ?
C44 C43 C45 110.3(8) . . ?
C45 C43 H43 107.1 . . ?
N20 C44 C43 109.3(7) . . ?
N20 C44 H44 107.4 . . ?
N20 C44 C51 114.2(7) . . ?
C43 C44 H44 107.4 . . ?
C51 C44 C43 110.9(7) . . ?
C51 C44 H44 107.4 . . ?
C46 C45 C43 119.4(8) . . ?
C50 C45 C43 120.3(9) . . ?
C50 C45 C46 120.2(8) . . ?
C45 C46 H46 119.8 . . ?
C45 C46 C47 120.3(9) . . ?
C47 C46 H46 119.8 . . ?
C46 C47 H47 120.1 . . ?
C48 C47 C46 119.7(10) . . ?
C48 C47 H47 120.1 . . ?
C47 C48 H48 119.6 . . ?
C47 C48 C49 120.8(9) . . ?
C49 C48 H48 119.6 . . ?
C48 C49 H49 120.7 . . ?
C48 C49 C50 118.5(9) . . ?
C50 C49 H49 120.7 . . ?
C45 C50 C49 120.4(9) . . ?
C45 C50 H50 119.8 . . ?
C49 C50 H50 119.8 . . ?
C52 C51 C44 121.6(9) . . ?
C52 C51 C56 117.3(9) . . ?
C56 C51 C44 121.1(9) . . ?
C51 C52 H52 118.7 . . ?
C51 C52 C53 122.7(11) . . ?
C53 C52 H52 118.7 . . ?
C52 C53 H53 120.3 . . ?
C54 C53 C52 119.4(12) . . ?
C54 C53 H53 120.3 . . ?
C53 C54 H54 119.5 . . ?
C53 C54 C55 120.9(11) . . ?
C55 C54 H54 119.5 . . ?
C54 C55 H55 121.0 . . ?
C56 C55 C54 118.1(12) . . ?
C56 C55 H55 121.0 . . ?
C51 C56 H56 119.2 . . ?
C55 C56 C51 121.6(11) . . ?
C55 C56 H56 119.2 . . ?
N21 C57 H57 107.9 . . ?
N21 C57 C58 108.8(7) . . ?
N21 C57 C59 112.8(7) . . ?
C58 C57 H57 107.9 . . ?
C59 C57 H57 107.9 . . ?
C59 C57 C58 111.5(7) . . ?
N22 C58 C57 107.5(7) . . ?
N22 C58 H58 106.9 . . ?
C57 C58 H58 106.9 . . ?
C65 C58 N22 116.1(8) . . ?
C65 C58 C57 111.9(8) . . ?
C65 C58 H58 106.9 . . ?
C60 C59 C57 121.8(9) . . ?
C60 C59 C64 117.8(9) . . ?
C64 C59 C57 120.5(9) . . ?
C59 C60 H60 120.0 . . ?
C59 C60 C61 120.0(10) . . ?
C61 C60 H60 120.0 . . ?
C60 C61 H61 119.0 . . ?
C62 C61 C60 122.0(11) . . ?
C62 C61 H61 119.0 . . ?
C61 C62 H62 120.2 . . ?
C61 C62 C63 119.6(11) . . ?
C63 C62 H62 120.2 . . ?
C62 C63 H63 119.7 . . ?
C62 C63 C64 120.7(11) . . ?
C64 C63 H63 119.7 . . ?
C59 C64 C63 119.9(11) . . ?
C59 C64 H64 120.1 . . ?
C63 C64 H64 120.1 . . ?
C66 C65 C58 122.6(10) . . ?
C66 C65 C70 116.9(9) . . ?
C70 C65 C58 120.4(9) . . ?
C65 C66 H66 118.8 . . ?
C65 C66 C67 122.3(12) . . ?
C67 C66 H66 118.8 . . ?
C66 C67 H67 120.3 . . ?
C68 C67 C66 119.3(12) . . ?
C68 C67 H67 120.3 . . ?
C67 C68 H68 120.4 . . ?
C69 C68 C67 119.2(10) . . ?
C69 C68 H68 120.4 . . ?
C68 C69 H69 118.7 . . ?
C68 C69 C70 122.7(12) . . ?
C70 C69 H69 118.7 . . ?
C65 C70 H70 120.2 . . ?
C69 C70 C65 119.6(10) . . ?
C69 C70 H70 120.2 . . ?
H2A O2 H2B 104.5 . . ?
H3A O3 H3B 104.5 . . ?
H5A O5 H5B 109.5 . . ?
H6A O6 H6B 109.4 . . ?
N23 C71 C72 177.6(13) . . ?
C71 C72 H72A 109.5 . . ?
C71 C72 H72B 109.5 . . ?
C71 C72 H72C 109.5 . . ?
H72A C72 H72B 109.5 . . ?
H72A C72 H72C 109.5 . . ?
H72B C72 H72C 109.5 . . ?
N24 C73 C74 169(3) . . ?
C73 C74 H74A 110.9 . . ?
C73 C74 H74B 108.1 . . ?
C73 C74 H74C 109.4 . . ?
H74A C74 H74B 109.5 . . ?
H74A C74 H74C 109.5 . . ?
H74B C74 H74C 109.5 . . ?
H74D C74 H74E 109.5 . . ?
H74D C74 H74F 109.4 . . ?
H74E C74 H74F 109.5 . . ?
C73A C74 H74D 109.2 . . ?
C73A C74 H74E 110.0 . . ?
C73A C74 H74F 109.3 . . ?
N25 C75 C76 174.8(15) . . ?
C75 C76 H76A 109.5 . . ?
C75 C76 H76B 109.5 . . ?
C75 C76 H76C 109.5 . . ?
H76A C76 H76B 109.5 . . ?
H76A C76 H76C 109.5 . . ?
H76B C76 H76C 109.5 . . ?
N26 C77 C78 175(3) . . ?
C77 C78 H78A 109.5 . . ?
C77 C78 H78B 109.5 . . ?
C77 C78 H78C 109.5 . . ?
H78A C78 H78B 109.5 . . ?
H78A C78 H78C 109.5 . . ?
H78B C78 H78C 109.5 . . ?
N24A C73A C74 170(3) . . ?
C22A C17A C15 123.4(17) . . ?
C22A C17A C18A 120.0 . . ?
C18A C17A C15 116.5(17) . . ?
C17A C22A H22C 120.0 . . ?
C17A C22A C21A 120.0 . . ?
C21A C22A H22C 120.0 . . ?
C22A C21A H21C 120.0 . . ?
C20A C21A C22A 120.0 . . ?
C20A C21A H21C 120.0 . . ?
C21A C20A H20C 120.0 . . ?
C21A C20A C19A 120.0 . . ?
C19A C20A H20C 120.0 . . ?
C20A C19A H19C 120.0 . . ?
C18A C19A C20A 120.0 . . ?
C18A C19A H19C 120.0 . . ?
C17A C18A H18C 120.0 . . ?
C19A C18A C17A 120.0 . . ?
C19A C18A H18C 120.0 . . ?
C42A C37A C30 120.8(14) . . ?
C42A C37A C38A 120.0 . . ?
C38A C37A C30 118.3(14) . . ?
C37A C42A H42A 120.0 . . ?
C37A C42A C41A 120.0 . . ?
C41A C42A H42A 120.0 . . ?
C42A C41A H41A 120.0 . . ?
C40A C41A C42A 120.0 . . ?
C40A C41A H41A 120.0 . . ?
C41A C40A H40A 120.0 . . ?
C41A C40A C39A 120.0 . . ?
C39A C40A H40A 120.0 . . ?
C40A C39A H39A 120.0 . . ?
C38A C39A C40A 120.0 . . ?
C38A C39A H39A 120.0 . . ?
C37A C38A H38A 120.0 . . ?
C39A C38A C37A 120.0 . . ?
C39A C38A H38A 120.0 . . ?
N26A C77A C78A 171(4) . . ?
C77A C78A H78D 109.5 . . ?
C77A C78A H78E 109.5 . . ?
C77A C78A H78F 109.5 . . ?
H78D C78A H78E 109.5 . . ?
H78D C78A H78F 109.5 . . ?
H78E C78A H78F 109.5 . . ?

loop_
_geom_bond_atom_site_label_1
_geom_bond_atom_site_label_2
_geom_bond_distance
_geom_bond_site_symmetry_2
_geom_bond_publ_flag
Mo1 C1 2.156(12) . ?
Mo1 C12 2.141(9) . ?
Mo1 C13 2.152(9) . ?
Mo1 C2 2.175(11) . ?
Mo1 C5 2.142(8) . ?
Mo1 C6 2.193(10) . ?
Mo1 C7 2.169(11) . ?
Mo2 C11 2.143(8) . ?
Mo2 C3 2.131(10) . ?
Mo2 C10 2.164(10) . ?
Mo2 C4 2.161(11) . ?
Mo2 C8 2.145(10) . ?
Mo2 C9 2.149(11) . ?
Mo2 C14 2.143(8) . ?
Mn1 N1 2.149(9) . ?
Mn1 N7 2.125(9) 2_656 ?
Mn1 N11 2.118(8) . ?
Mn1 N15 2.237(9) . ?
Mn1 N16 2.299(8) . ?
Mn3 N12 2.075(8) . ?
Mn3 N3 2.166(9) . ?
Mn3 N8 2.105(10) 2_746 ?
Mn3 N17 2.258(7) . ?
Mn3 N18 2.205(7) . ?
Mn4 N13 2.080(7) . ?
Mn4 N4 2.200(9) 2_646 ?
Mn4 N9 2.137(9) 1_455 ?
Mn4 N19 2.278(7) . ?
Mn4 N20 2.248(7) . ?
Mn2 O1 2.442(10) . ?
Mn2 N2 2.182(8) . ?
Mn2 N6 2.167(9) 2_646 ?
Mn2 N14 2.143(8) 2_746 ?
Mn2 N21 2.250(7) . ?
Mn2 N22 2.304(8) . ?
O1 H1A 0.8706 . ?
O1 H1B 0.8703 . ?
N1 C1 1.162(14) . ?
N12 C12 1.167(12) . ?
N13 C13 1.156(12) . ?
N2 C2 1.120(13) . ?
N5 C5 1.145(11) . ?
N6 C6 1.124(12) . ?
N7 C7 1.122(13) . ?
N11 C11 1.136(11) . ?
N3 C3 1.120(13) . ?
N10 C10 1.174(12) . ?
N4 C4 1.132(13) . ?
N8 C8 1.164(13) . ?
N9 C9 1.172(12) . ?
N14 C14 1.140(11) . ?
N15 H15A 0.9100 . ?
N15 H15B 0.9100 . ?
N15 C15 1.505(13) . ?
N16 H16A 0.9100 . ?
N16 H16B 0.9100 . ?
N16 C16 1.472(11) . ?
N17 H17A 0.9100 . ?
N17 H17B 0.9100 . ?
N17 C29 1.505(12) . ?
N18 H18A 0.9100 . ?
N18 H18B 0.9100 . ?
N18 C30 1.487(11) . ?
N19 H19A 0.9100 . ?
N19 H19B 0.9100 . ?
N19 C43 1.487(11) . ?
N20 H20A 0.9100 . ?
N20 H20B 0.9100 . ?
N20 C44 1.459(11) . ?
N21 H21A 0.9100 . ?
N21 H21B 0.9100 . ?
N21 C57 1.475(11) . ?
N22 H22A 0.9100 . ?
N22 H22B 0.9100 . ?
N22 C58 1.480(12) . ?
C15 H15 1.0000 . ?
C15 H15C 1.0000 . ?
C15 C16 1.522(13) . ?
C15 C17 1.495(14) . ?
C15 C17A 1.505(15) . ?
C16 H16 1.0000 . ?
C16 C23 1.518(12) . ?
C17 C18 1.3900 . ?
C17 C22 1.3900 . ?
C18 H18 0.9500 . ?
C18 C19 1.3900 . ?
C19 H19 0.9500 . ?
C19 C20 1.3900 . ?
C20 H20 0.9500 . ?
C20 C21 1.3900 . ?
C21 H21 0.9500 . ?
C21 C22 1.3900 . ?
C22 H22 0.9500 . ?
C23 C24 1.386(13) . ?
C23 C28 1.372(12) . ?
C24 H24 0.9500 . ?
C24 C25 1.416(14) . ?
C25 H25 0.9500 . ?
C25 C26 1.392(17) . ?
C26 H26 0.9500 . ?
C26 C27 1.338(18) . ?
C27 H27 0.9500 . ?
C27 C28 1.426(15) . ?
C28 H28 0.9500 . ?
C29 H29 1.0000 . ?
C29 C30 1.525(13) . ?
C29 C31 1.523(13) . ?
C30 H30 1.0000 . ?
C30 H30A 1.0000 . ?
C30 C37 1.516(15) . ?
C30 C37A 1.548(14) . ?
C31 C32 1.375(14) . ?
C31 C36 1.379(13) . ?
C32 H32 0.9500 . ?
C32 C33 1.394(14) . ?
C33 H33 0.9500 . ?
C33 C34 1.389(16) . ?
C34 H34 0.9500 . ?
C34 C35 1.345(16) . ?
C35 H35 0.9500 . ?
C35 C36 1.401(14) . ?
C36 H36 0.9500 . ?
C37 C38 1.3900 . ?
C37 C42 1.3900 . ?
C38 H38 0.9500 . ?
C38 C39 1.3900 . ?
C39 H39 0.9500 . ?
C39 C40 1.3900 . ?
C40 H40 0.9500 . ?
C40 C41 1.3900 . ?
C41 H41 0.9500 . ?
C41 C42 1.3900 . ?
C42 H42 0.9500 . ?
C43 H43 1.0000 . ?
C43 C44 1.521(13) . ?
C43 C45 1.547(12) . ?
C44 H44 1.0000 . ?
C44 C51 1.517(12) . ?
C45 C46 1.371(14) . ?
C45 C50 1.358(13) . ?
C46 H46 0.9500 . ?
C46 C47 1.374(13) . ?
C47 H47 0.9500 . ?
C47 C48 1.360(15) . ?
C48 H48 0.9500 . ?
C48 C49 1.386(14) . ?
C49 H49 0.9500 . ?
C49 C50 1.391(12) . ?
C50 H50 0.9500 . ?
C51 C52 1.370(14) . ?
C51 C56 1.393(15) . ?
C52 H52 0.9500 . ?
C52 C53 1.392(14) . ?
C53 H53 0.9500 . ?
C53 C54 1.333(18) . ?
C54 H54 0.9500 . ?
C54 C55 1.422(18) . ?
C55 H55 0.9500 . ?
C55 C56 1.385(15) . ?
C56 H56 0.9500 . ?
C57 H57 1.0000 . ?
C57 C58 1.546(13) . ?
C57 C59 1.504(12) . ?
C58 H58 1.0000 . ?
C58 C65 1.473(12) . ?
C59 C60 1.367(14) . ?
C59 C64 1.395(13) . ?
C60 H60 0.9500 . ?
C60 C61 1.414(15) . ?
C61 H61 0.9500 . ?
C61 C62 1.325(18) . ?
C62 H62 0.9500 . ?
C62 C63 1.34(2) . ?
C63 H63 0.9500 . ?
C63 C64 1.420(16) . ?
C64 H64 0.9500 . ?
C65 C66 1.357(13) . ?
C65 C70 1.434(15) . ?
C66 H66 0.9500 . ?
C66 C67 1.406(14) . ?
C67 H67 0.9500 . ?
C67 C68 1.40(2) . ?
C68 H68 0.9500 . ?
C68 C69 1.326(18) . ?
C69 H69 0.9500 . ?
C69 C70 1.390(14) . ?
C70 H70 0.9500 . ?
O2 H2A 0.8703 . ?
O2 H2B 0.8705 . ?
O3 H3A 0.8702 . ?
O3 H3B 0.8703 . ?
O5 H5A 0.8702 . ?
O5 H5B 0.8702 . ?
O6 H6A 0.8701 . ?
O6 H6B 0.8708 . ?
N23 C71 1.109(13) . ?
C71 C72 1.455(14) . ?
C72 H72A 0.9800 . ?
C72 H72B 0.9800 . ?
C72 H72C 0.9800 . ?
N24 C73 1.16(2) . ?
C73 C74 1.40(2) . ?
C74 H74A 0.9802 . ?
C74 H74B 0.9804 . ?
C74 H74C 0.9800 . ?
C74 H74D 0.9804 . ?
C74 H74E 0.9803 . ?
C74 H74F 0.9804 . ?
C74 C73A 1.43(2) . ?
N25 C75 1.133(17) . ?
C75 C76 1.49(2) . ?
C76 H76A 0.9800 . ?
C76 H76B 0.9800 . ?
C76 H76C 0.9800 . ?
N26 C77 1.14(2) . ?
C77 C78 1.44(2) . ?
C78 H78A 0.9799 . ?
C78 H78B 0.9800 . ?
C78 H78C 0.9801 . ?
N24A C73A 1.14(2) . ?
C17A C22A 1.3900 . ?
C17A C18A 1.3900 . ?
C22A H22C 0.9500 . ?
C22A C21A 1.3900 . ?
C21A H21C 0.9500 . ?
C21A C20A 1.3900 . ?
C20A H20C 0.9500 . ?
C20A C19A 1.3900 . ?
C19A H19C 0.9500 . ?
C19A C18A 1.3900 . ?
C18A H18C 0.9500 . ?
C37A C42A 1.3900 . ?
C37A C38A 1.3900 . ?
C42A H42A 0.9500 . ?
C42A C41A 1.3900 . ?
C41A H41A 0.9500 . ?
C41A C40A 1.3900 . ?
C40A H40A 0.9500 . ?
C40A C39A 1.3900 . ?
C39A H39A 0.9500 . ?
C39A C38A 1.3900 . ?
C38A H38A 0.9500 . ?
N26A C77A 1.15(2) . ?
C77A C78A 1.43(3) . ?
C78A H78D 0.9800 . ?
C78A H78E 0.9800 . ?
C78A H78F 0.9800 . ?

loop_
_geom_hbond_atom_site_label_D
_geom_hbond_atom_site_label_H
_geom_hbond_atom_site_label_A
_geom_hbond_distance_DH
_geom_hbond_distance_HA
_geom_hbond_distance_DA
_geom_hbond_angle_DHA
_geom_hbond_site_symmetry_A
_geom_hbond_publ_flag
O1 H1A N5 0.87 2.31 3.171(17) 172.0 . yes
N15 H15A N5 0.91 2.35 3.250(15) 169.7 . yes
N15 H15B N24A 0.91 2.55 3.36(3) 149.2 . yes
N16 H16A N23 0.91 2.46 3.312(15) 156.5 2_656 yes
N16 H16B O5 0.91 2.58 3.493(15) 178.1 . yes
N17 H17A O6 0.91 2.55 3.429(15) 162.8 . yes
N17 H17B N24 0.91 2.51 3.25(3) 138.7 2_646 yes
N18 H18A N23 0.91 2.54 3.441(16) 168.9 1_655 yes
N18 H18B N10 0.91 2.66 3.510(16) 156.2 . yes
N19 H19A N24 0.91 2.68 3.30(3) 126.3 . yes
N19 H19B O2 0.91 2.14 3.012(16) 160.4 . yes
N20 H20A N10 0.91 2.42 3.298(15) 161.9 2_646 yes
N20 H20B N26 0.91 3.13 3.69(3) 122.2 1_455 yes
N22 H22A O3 0.91 2.50 3.245(13) 139.4 . yes
O2 H2A N13 0.87 2.59 3.340(15) 145.3 . yes
O2 H2B N5 0.87 2.39 3.132(18) 142.9 . yes
O3 H3A N10 0.87 2.67 3.063(16) 108.8 2_746 yes
O5 H5A N8 0.87 2.45 3.318(15) 175.4 . yes
O5 H5B N26 0.87 2.16 2.96(3) 151.3 . yes
O5 H5B N26A 0.87 2.67 3.46(5) 151.6 . yes
O6 H6A N25 0.87 2.40 3.14(2) 143.5 . yes
O6 H6B N6 0.87 2.50 3.341(15) 161.9 . yes

loop_
_geom_torsion_atom_site_label_1
_geom_torsion_atom_site_label_2
_geom_torsion_atom_site_label_3
_geom_torsion_atom_site_label_4
_geom_torsion
_geom_torsion_site_symmetry_1
_geom_torsion_site_symmetry_2
_geom_torsion_site_symmetry_3
_geom_torsion_site_symmetry_4
_geom_torsion_publ_flag
Mn1 N15 C15 C16 -41.3(10) . . . . ?
Mn1 N15 C15 C17 -167.5(10) . . . . ?
Mn1 N15 C15 C17A -169.6(13) . . . . ?
Mn1 N16 C16 C15 -44.0(9) . . . . ?
Mn1 N16 C16 C23 -170.5(6) . . . . ?
Mn3 N17 C29 C30 -38.9(9) . . . . ?
Mn3 N17 C29 C31 -162.8(6) . . . . ?
Mn3 N18 C30 C29 -42.3(8) . . . . ?
Mn3 N18 C30 C37 -165.5(13) . . . . ?
Mn3 N18 C30 C37A -171.0(11) . . . . ?
Mn4 N19 C43 C44 -42.9(9) . . . . ?
Mn4 N19 C43 C45 -167.8(7) . . . . ?
Mn4 N20 C44 C43 -33.1(9) . . . . ?
Mn4 N20 C44 C51 -158.0(6) . . . . ?
Mn2 N21 C57 C58 -34.4(10) . . . . ?
Mn2 N21 C57 C59 -158.7(6) . . . . ?
Mn2 N22 C58 C57 -45.4(9) . . . . ?
Mn2 N22 C58 C65 -171.6(7) . . . . ?
N15 C15 C16 N16 55.6(10) . . . . ?
N15 C15 C16 C23 -177.1(7) . . . . ?
N15 C15 C17 C18 -121.8(14) . . . . ?
N15 C15 C17 C22 58.6(16) . . . . ?
N15 C15 C17A C22A 75(2) . . . . ?
N15 C15 C17A C18A -102.3(17) . . . . ?
N16 C16 C23 C24 60.1(12) . . . . ?
N16 C16 C23 C28 -120.6(10) . . . . ?
N17 C29 C30 N18 52.2(9) . . . . ?
N17 C29 C30 C37 171.4(13) . . . . ?
N17 C29 C30 C37A 179.0(12) . . . . ?
N17 C29 C31 C32 55.9(12) . . . . ?
N17 C29 C31 C36 -120.8(10) . . . . ?
N18 C30 C37 C38 -109.1(17) . . . . ?
N18 C30 C37 C42 68.3(17) . . . . ?
N18 C30 C37A C42A 78.5(16) . . . . ?
N18 C30 C37A C38A -90.3(15) . . . . ?
N19 C43 C44 N20 49.5(10) . . . . ?
N19 C43 C44 C51 176.3(7) . . . . ?
N19 C43 C45 C46 51.4(12) . . . . ?
N19 C43 C45 C50 -133.7(10) . . . . ?
N20 C44 C51 C52 -130.2(10) . . . . ?
N20 C44 C51 C56 48.8(12) . . . . ?
N21 C57 C58 N22 51.9(11) . . . . ?
N21 C57 C58 C65 -179.5(8) . . . . ?
N21 C57 C59 C60 55.0(12) . . . . ?
N21 C57 C59 C64 -124.8(10) . . . . ?
N22 C58 C65 C66 -125.2(11) . . . . ?
N22 C58 C65 C70 58.5(13) . . . . ?
C15 C16 C23 C24 -63.9(11) . . . . ?
C15 C16 C23 C28 115.4(10) . . . . ?
C15 C17 C18 C19 -179.6(16) . . . . ?
C15 C17 C22 C21 179.6(16) . . . . ?
C15 C17A C22A C21A -177(2) . . . . ?
C15 C17A C18A C19A 178(2) . . . . ?
C16 C15 C17 C18 117.0(14) . . . . ?
C16 C15 C17 C22 -62.7(16) . . . . ?
C16 C15 C17A C22A -49(2) . . . . ?
C16 C15 C17A C18A 133.3(15) . . . . ?
C16 C23 C24 C25 177.8(9) . . . . ?
C16 C23 C28 C27 -177.4(10) . . . . ?
C17 C15 C16 N16 178.3(12) . . . . ?
C17 C15 C16 C23 -54.5(15) . . . . ?
C17 C18 C19 C20 0.0 . . . . ?
C18 C17 C22 C21 0.0 . . . . ?
C18 C19 C20 C21 0.0 . . . . ?
C19 C20 C21 C22 0.0 . . . . ?
C20 C21 C22 C17 0.0 . . . . ?
C22 C17 C18 C19 0.0 . . . . ?
C23 C24 C25 C26 2.3(16) . . . . ?
C24 C23 C28 C27 1.8(16) . . . . ?
C24 C25 C26 C27 -3.6(18) . . . . ?
C25 C26 C27 C28 4(2) . . . . ?
C26 C27 C28 C23 -3(2) . . . . ?
C28 C23 C24 C25 -1.4(15) . . . . ?
C29 C30 C37 C38 131.8(16) . . . . ?
C29 C30 C37 C42 -50.8(18) . . . . ?
C29 C30 C37A C42A -45.7(17) . . . . ?
C29 C30 C37A C38A 145.5(12) . . . . ?
C29 C31 C32 C33 -177.6(10) . . . . ?
C29 C31 C36 C35 177.1(10) . . . . ?
C30 C29 C31 C32 -65.7(12) . . . . ?
C30 C29 C31 C36 117.6(10) . . . . ?
C30 C37 C38 C39 177(2) . . . . ?
C30 C37 C42 C41 -177(2) . . . . ?
C30 C37A C42A C41A -168.6(18) . . . . ?
C30 C37A C38A C39A 168.9(17) . . . . ?
C31 C29 C30 N18 175.7(8) . . . . ?
C31 C29 C30 C37 -65.1(15) . . . . ?
C31 C29 C30 C37A -57.5(14) . . . . ?
C31 C32 C33 C34 0.9(18) . . . . ?
C32 C31 C36 C35 0.3(16) . . . . ?
C32 C33 C34 C35 0(2) . . . . ?
C33 C34 C35 C36 0(2) . . . . ?
C34 C35 C36 C31 0.1(18) . . . . ?
C36 C31 C32 C33 -0.8(17) . . . . ?
C37 C38 C39 C40 0.0 . . . . ?
C38 C37 C42 C41 0.0 . . . . ?
C38 C39 C40 C41 0.0 . . . . ?
C39 C40 C41 C42 0.0 . . . . ?
C40 C41 C42 C37 0.0 . . . . ?
C42 C37 C38 C39 0.0 . . . . ?
C43 C44 C51 C52 105.7(11) . . . . ?
C43 C44 C51 C56 -75.3(11) . . . . ?
C43 C45 C46 C47 173.3(9) . . . . ?
C43 C45 C50 C49 -174.7(9) . . . . ?
C44 C43 C45 C46 -72.9(11) . . . . ?
C44 C43 C45 C50 102.0(10) . . . . ?
C44 C51 C52 C53 179.7(9) . . . . ?
C44 C51 C56 C55 -179.5(10) . . . . ?
C45 C43 C44 N20 177.5(7) . . . . ?
C45 C43 C44 C51 -55.7(10) . . . . ?
C45 C46 C47 C48 1.8(15) . . . . ?
C46 C45 C50 C49 0.1(14) . . . . ?
C46 C47 C48 C49 -0.6(16) . . . . ?
C47 C48 C49 C50 -0.9(16) . . . . ?
C48 C49 C50 C45 1.1(15) . . . . ?
C50 C45 C46 C47 -1.6(15) . . . . ?
C51 C52 C53 C54 -0.6(17) . . . . ?
C52 C51 C56 C55 -0.4(16) . . . . ?
C52 C53 C54 C55 0.4(18) . . . . ?
C53 C54 C55 C56 -0.3(18) . . . . ?
C54 C55 C56 C51 0.3(17) . . . . ?
C56 C51 C52 C53 0.6(15) . . . . ?
C57 C58 C65 C66 110.9(11) . . . . ?
C57 C58 C65 C70 -65.4(12) . . . . ?
C57 C59 C60 C61 179.8(10) . . . . ?
C57 C59 C64 C63 178.9(11) . . . . ?
C58 C57 C59 C60 -67.8(12) . . . . ?
C58 C57 C59 C64 112.5(11) . . . . ?
C58 C65 C66 C67 -176.0(10) . . . . ?
C58 C65 C70 C69 175.0(9) . . . . ?
C59 C57 C58 N22 176.9(8) . . . . ?
C59 C57 C58 C65 -54.5(11) . . . . ?
C59 C60 C61 C62 3.6(19) . . . . ?
C60 C59 C64 C63 -0.9(17) . . . . ?
C60 C61 C62 C63 -5(2) . . . . ?
C61 C62 C63 C64 4(2) . . . . ?
C62 C63 C64 C59 -1(2) . . . . ?
C64 C59 C60 C61 -0.4(16) . . . . ?
C65 C66 C67 C68 1.5(18) . . . . ?
C66 C65 C70 C69 -1.5(14) . . . . ?
C66 C67 C68 C69 -2.3(18) . . . . ?
C67 C68 C69 C70 1.2(18) . . . . ?
C68 C69 C70 C65 0.7(16) . . . . ?
C70 C65 C66 C67 0.4(15) . . . . ?
C17A C15 C16 N16 -176.4(14) . . . . ?
C17A C15 C16 C23 -49.1(17) . . . . ?
C17A C22A C21A C20A 0.0 . . . . ?
C22A C17A C18A C19A 0.0 . . . . ?
C22A C21A C20A C19A 0.0 . . . . ?
C21A C20A C19A C18A 0.0 . . . . ?
C20A C19A C18A C17A 0.0 . . . . ?
C18A C17A C22A C21A 0.0 . . . . ?
C37A C42A C41A C40A 0.0 . . . . ?
C42A C37A C38A C39A 0.0 . . . . ?
C42A C41A C40A C39A 0.0 . . . . ?
C41A C40A C39A C38A 0.0 . . . . ?
C40A C39A C38A C37A 0.0 . . . . ?
C38A C37A C42A C41A 0.0 . . . . ?

loop_
_twin_individual_id
_twin_individual_mass_fraction_refined
1 0.893(12)
2 0.107(12)
